data_7249508
loop_
_publ_author_name
'Wang, Xue-Ting'
'Lv, Fang-Wen'
'Qin, Hang'
'Dai, Xin-Tong'
'Jin, Shan'
'Zheng, Xiu-Ying'

_publ_section_title
;
 Amplified circularly polarized luminescence of chiral lanthanide-based
 chains through helical assembly
;
_journal_issue 47
_journal_name_full CrystEngComm
_journal_page_first 6676
_journal_page_last 6682
_journal_paper_doi 10.1039/D4CE00957F
_journal_volume 26
_journal_year 2024
_chemical_absolute_configuration ad
_chemical_formula_moiety 'C138 H126 Eu4 N8 O32, 2(Cl O4), H2 O'
_chemical_formula_sum 'C138 H128 Cl2 Eu4 N8 O41'
_chemical_formula_weight 3233.22
_space_group_crystal_system monoclinic
_space_group_IT_number 4
_space_group_name_Hall 'P 2yb'
_space_group_name_H-M_alt 'P 1 21 1'
_atom_sites_solution_hydrogens mixed
_atom_sites_solution_primary direct
_audit_creation_date 2024-07-18
_audit_creation_method
;
Olex2 1.2
(compiled 2018.05.29 svn.r3508 for OlexSys, GUI svn.r5506)
;
_audit_update_record
;
2024-08-27 deposited with the CCDC.	2024-10-28 downloaded from the CCDC.
;
_cell_angle_alpha 90
_cell_angle_beta 99.5968(13)
_cell_angle_gamma 90
_cell_formula_units_Z 2
_cell_length_a 13.6925(2)
_cell_length_b 28.1386(4)
_cell_length_c 17.4098(2)
_cell_measurement_reflns_used 20930
_cell_measurement_temperature 120.00(10)
_cell_measurement_theta_max 77.4230
_cell_measurement_theta_min 3.0770
_cell_volume 6613.91(16)
_computing_cell_refinement 'CrysAlisPro 1.171.43.100a (Rigaku OD, 2023)'
_computing_data_collection 'CrysAlisPro system (CCD 42.93a 64-bit (release 05-06-2023))'
_computing_data_reduction 'CrysAlisPro 1.171.43.100a (Rigaku OD, 2023)'
_computing_molecular_graphics 'Olex2 (Dolomanov et al., 2009)'
_computing_publication_material 'Olex2 (Dolomanov et al., 2009)'
_computing_structure_refinement 'XL (Sheldrick, 2008)'
_computing_structure_solution 'ShelXS (Sheldrick, 2008)'
_diffrn_ambient_environment N~2~
_diffrn_ambient_temperature 120.00(10)
_diffrn_detector 'Hybrid Pixel Array Detector'
_diffrn_detector_area_resol_mean 10.0000
_diffrn_detector_type HyPix
_diffrn_measured_fraction_theta_full 0.992
_diffrn_measured_fraction_theta_max 0.992
_diffrn_measurement_details
;
List of Runs (angles in degrees, time in seconds):

  # Type    Start    End  Width  t~exp~   \w     \q     \k     \f   Frames
#--------------------------------------------------------------------------
  1  \w    -38.00 -13.00   0.50    0.32    --  -49.71 110.00 156.00   50
  2  \w      9.00  36.00   0.50    0.32    --   49.71-110.00  61.00   54
  3  \w     52.00  85.00   0.50    0.32    --   49.71-110.00  61.00   66
  4  \w   -134.00-108.00   0.50    1.27    -- -104.50-110.00  61.00   52
  5  \w     82.00 107.00   0.50    1.27    --  106.85-110.00  61.00   50
  6  \w     49.00  77.00   0.50    1.27    --  106.85-110.00  61.00   56
  7  \w    -84.00 -37.00   0.50    0.32    --  -49.71 -57.00 120.00   94
  8  \w    -56.00   8.00   0.50    0.32    --  -49.71  57.00 150.00  128
  9  \w    -37.00  20.00   0.50    0.32    --  -49.71  38.00  90.00  114
 10  \w   -113.00 -76.00   0.50    0.32    --  -49.71-125.00  90.00   74
 11  \w   -122.00 -97.00   0.50    0.32    --  -49.71 -57.00 120.00   50
 12  \w   -119.00 -79.00   0.50    0.32    --  -49.71-125.00-150.00   80
 13  \w    -91.00 -13.00   0.50    0.32    --  -49.71 125.00-120.00  156
 14  \w     29.00 109.00   0.50    0.32    --   49.71  77.00-150.00  160
 15  \w    -71.00 -35.00   0.50    1.27    -- -104.50 125.00 -60.00   72
 16  \w    -96.00 -71.00   0.50    1.27    -- -104.50 110.00 156.00   50
 17  \w   -172.00-147.00   0.50    1.27    -- -104.50 -38.00-150.00   50
 18  \w   -108.00 -83.00   0.50    1.27    -- -104.50 111.00  61.77   50
 19  \w    -71.00 -39.00   0.50    1.27    -- -104.50  77.00 -60.00   64
 20  \w   -123.00 -77.00   0.50    1.27    -- -104.50 147.00-154.00   92
 21  \w    -62.00 -35.00   0.50    1.27    -- -104.50  57.00-120.00   54
 22  \w    -62.00 -37.00   0.50    1.27    -- -104.50  57.00 -30.00   50
 23  \w    -61.00 -36.00   0.50    1.27    -- -104.50 108.00 153.08   50
 24  \w   -108.00 -74.00   0.50    1.27    -- -104.50 111.00-116.38   68
 25  \w    -61.00 -33.00   0.50    1.27    -- -104.50  57.00 -90.00   56
 26  \w    -66.00 -37.00   0.50    1.27    -- -104.50 147.00-154.00   58
 27  \w   -108.00 -82.00   0.50    1.27    -- -104.50 125.00 -60.00   52
 28  \w    -62.00 -37.00   0.50    1.27    -- -104.50  57.00 150.00   50
 29  \w   -108.00 -82.00   0.50    1.27    -- -104.50 108.00 153.08   52
 30  \w   -143.00 -98.00   0.50    1.27    -- -104.50 -38.00-150.00   90
 31  \w    106.00 168.00   0.50    1.27    --  106.85  38.00   0.00  124
 32  \w     56.00 106.00   0.50    1.27    --  106.85 -99.00  90.00  100
 33  \w    102.00 178.00   0.50    1.27    --  106.85  19.00 -60.00  152
 34  \w     37.00  89.00   0.50    1.27    --  106.85 -99.00-150.00  104
 35  \w     38.00  73.00   0.50    1.27    --  106.85 -99.00   0.00   70
 36  \w     37.00 104.00   0.50    1.27    --  106.85 -99.00-180.00  134
 37  \w     37.00  69.00   0.50    1.27    --  106.85 -57.00 -90.00   64
 38  \w     41.00  67.00   0.50    1.27    --  106.85 -57.00  60.00   52
 39  \w     36.00  68.00   0.50    1.27    --  106.85 -57.00-150.00   64
 40  \w     37.00  69.00   0.50    1.27    --  106.85 -57.00-120.00   64
 41  \w     37.00  65.00   0.50    1.27    --  106.85 -57.00  90.00   56
 42  \w     99.00 129.00   0.50    1.27    --  106.85  57.00-120.00   60
 43  \w    108.00 133.00   0.50    1.27    --  106.85 110.00 156.00   50
;
_diffrn_measurement_device 'four-circle diffractometer'
_diffrn_measurement_device_type 'XtaLAB Synergy R, HyPix'
_diffrn_measurement_method '\w scans'
_diffrn_orient_matrix_type 'CrysAlisPro convention (1999,Acta A55,543-557)'
_diffrn_orient_matrix_UB_11 0.0752498000
_diffrn_orient_matrix_UB_12 -0.0176587000
_diffrn_orient_matrix_UB_13 -0.0502391000
_diffrn_orient_matrix_UB_21 0.0438787000
_diffrn_orient_matrix_UB_22 0.0504422000
_diffrn_orient_matrix_UB_23 0.0000677000
_diffrn_orient_matrix_UB_31 0.0736035000
_diffrn_orient_matrix_UB_32 -0.0119642000
_diffrn_orient_matrix_UB_33 0.0743769000
_diffrn_radiation_monochromator mirror
_diffrn_radiation_probe x-ray
_diffrn_radiation_type CuK\a
_diffrn_radiation_wavelength 1.54184
_diffrn_reflns_av_R_equivalents 0.1579
_diffrn_reflns_av_unetI/netI 0.1473
_diffrn_reflns_Laue_measured_fraction_full 0.992
_diffrn_reflns_Laue_measured_fraction_max 0.992
_diffrn_reflns_limit_h_max 16
_diffrn_reflns_limit_h_min -15
_diffrn_reflns_limit_k_max 33
_diffrn_reflns_limit_k_min -33
_diffrn_reflns_limit_l_max 20
_diffrn_reflns_limit_l_min -18
_diffrn_reflns_number 65693
_diffrn_reflns_point_group_measured_fraction_full 0.950
_diffrn_reflns_point_group_measured_fraction_max 0.950
_diffrn_reflns_theta_full 64.991
_diffrn_reflns_theta_max 64.991
_diffrn_reflns_theta_min 2.574
_diffrn_source 'Rotating-anode X-ray tube'
_diffrn_source_type 'PhotonJet R (Cu) X-ray Source'
_diffrn_standards_number 0
_exptl_absorpt_coefficient_mu 14.479
_exptl_absorpt_correction_T_max 1.00000
_exptl_absorpt_correction_T_min 0.42860
_exptl_absorpt_correction_type multi-scan
_exptl_absorpt_process_details
;
CrysAlisPro 1.171.43.100a (Rigaku Oxford Diffraction, 2023)
Empirical absorption correction using spherical harmonics,
implemented in SCALE3 ABSPACK scaling algorithm.
;
_exptl_crystal_colour colourless
_exptl_crystal_colour_primary colourless
_exptl_crystal_density_diffrn 1.624
_exptl_crystal_description block
_exptl_crystal_F_000 3252
_exptl_crystal_size_max 0.06
_exptl_crystal_size_mid 0.03
_exptl_crystal_size_min 0.03
_refine_diff_density_max 1.397
_refine_diff_density_min -2.462
_refine_diff_density_rms 0.198
_refine_ls_abs_structure_details
;
 Flack x determined using 5932 quotients [(I+)-(I-)]/[(I+)+(I-)]
 (Parsons, Flack and Wagner, Acta Cryst. B69 (2013) 249-259).
;
_refine_ls_abs_structure_Flack -0.006(3)
_refine_ls_extinction_method none
_refine_ls_goodness_of_fit_ref 1.028
_refine_ls_hydrogen_treatment constr
_refine_ls_matrix_type full
_refine_ls_number_parameters 1747
_refine_ls_number_reflns 21356
_refine_ls_number_restraints 1286
_refine_ls_restrained_S_all 1.021
_refine_ls_R_factor_all 0.0897
_refine_ls_R_factor_gt 0.0727
_refine_ls_shift/su_max 0.002
_refine_ls_shift/su_mean 0.000
_refine_ls_structure_factor_coef Fsqd
_refine_ls_weighting_details 'w=1/[\s^2^(Fo^2^)+(0.1240P)^2^] where P=(Fo^2^+2Fc^2^)/3'
_refine_ls_weighting_scheme calc
_refine_ls_wR_factor_gt 0.1823
_refine_ls_wR_factor_ref 0.2058
_reflns_Friedel_coverage 0.873
_reflns_Friedel_fraction_full 0.906
_reflns_Friedel_fraction_max 0.906
_reflns_number_gt 17558
_reflns_number_total 21356
_reflns_threshold_expression 'I > 2\s(I)'
_cod_data_source_file d4ce00957f2.cif
_cod_data_source_block S-Eu-phen
_cod_depositor_comments 'Adding full bibliography for 7249504--7249511.cif.'
_cod_original_cell_volume 6613.88(16)
_cod_database_code 7249508
_shelx_shelxl_version_number 2014/7
_shelx_space_group_comment
;
The symmetry employed for this shelxl refinement is uniquely defined
by the following loop, which should always be used as a source of
symmetry information in preference to the above space-group names.
They are only intended as comments.
;
_shelx_estimated_absorpt_t_max 0.671
_shelx_estimated_absorpt_t_min 0.477
_reflns_odcompleteness_completeness 99.03
_reflns_odcompleteness_iscentric 1
_reflns_odcompleteness_theta 66.97
_olex2_refinement_description
;
1. Fixed Uiso
 At 1.2 times of:
  All C(H) groups
 At 1.5 times of:
  All C(H,H,H) groups, All O(H,H) groups
2. Restrained distances
 C62-C122 = C62-C125 = C138-C125 = C138-C129 = C129-C127 = C127-C122 = C84-C82
 = C88-C84 = C90-C88 = C90-C73 = C90-C85 = C94-C85 = C94-C71 = C71-C63 = C73-
 C63 = C93-C71 = C93-C75 = C75-C65 = C54-C45 = C50-C45 = C50-C113 = C117-C113 =
 C117-C114 = C54-C114 = C99-C58 = C99-C47 = C66-C47 = C66-C64 = C64-C59 = C59-
 C58 = C20-C16 = C22-C20 = C5-C22 = C5-C34 = C26-C23 = C7-C34 = C7-C25 = C26-
 C25 = C37-C35 = C37-C25 = C35-C19 = C79-C78 = C79-C72 = C72-C69 = C69-C135 =
 C81-C135 = C81-C78 = C123-C110 = C123-C107 = C107-C106 = C70-C106 = C70-C68 =
 C68-C110 = C55-C111 = C97-C128 = C97-C55 = C121-C118 = C121-C111 = C128-C118 =
 C32-C12 = C9-C32 = C9-C2 = C27-C18 = C18-C13 = C13-C11 = C2-C1 = C27-C2 = C11-
 C1 = C86-C13 = C86-C10 = C24-C10 = C92-C61 = C89-C87 = C92-C89 = C87-C83 = C83-
 C57 = C61-C57 = C120-C115 = C120-C103 = C53-C103 = C53-C108 = C119-C108 = C119-
 C115 = C130-C100 = C134-C130 = C136-C134 = C96-C136 = C96-C95 = C95-C100 =
 C124-C104 = C124-C112 = C98-C112 = C98-C131 = C131-C109 = C109-C104 = C33-C29 =
  C8-C33 = C8-C17 = C3-C17 = C21-C17 = C30-C3 = C30-C15 = C36-C21 = C36-C15 =
 C31-C15 = C31-C28 = C6-C28
 1.38 with sigma of 0.0002
 C49-C48 = C49-C45 = C52-C47 = C52-C38 = C67-C41 = C67-C62 = C81-C80 = C80-C76
 = C68-C40 = C40-C39 = C51-C46 = C55-C46 = C133-C131 = C137-C133 = C43-C42 =
 C95-C42 = C53-C14 = C4-C14 = C60-C56 = C60-C57
 1.5 with sigma of 0.0002
3. Uiso/Uaniso restraints and constraints
All non-hydrogen atoms have similar U: within 2A with sigma of 0.004 and sigma
for terminal atoms of 0.008
Uanis(O39) \\sim Ueq: with sigma of 0.01 and sigma for terminal atoms of 0.02
4.a Riding coordinates:
 O32(H32A,H32B), O33(H33A,H33B), O41(H41A,H41B)
4.b Ternary CH refined with riding coordinates:
 C14(H14), C40(H40), C42(H42), C46(H46), C49(H49), C52(H52), C60(H60),
 C67(H67), C80(H80), C133(H133)
4.c Aromatic/amide H refined with riding coordinates:
 C6(H6), C8(H8), C9(H9), C10(H10), C12(H12), C16(H16), C18(H18), C19(H19),
 C20(H20), C21(H21), C22(H22), C23(H23), C24(H24), C26(H26), C27(H27), C28(H28),
  C29(H29), C31(H31), C32(H32), C33(H33), C35(H35), C36(H36), C37(H37),
 C50(H50), C54(H54), C58(H58), C59(H59), C61(H61), C64(H64), C65(H65), C66(H66),
  C69(H69), C70(H70), C72(H72), C75(H75), C78(H78), C79(H79), C82(H82),
 C83(H83), C84(H84), C85(H85), C86(H86), C87(H87), C88(H88), C89(H89), C92(H92),
  C93(H93), C94(H94), C96(H96), C97(H97), C98(H98), C99(H99), C100(H100),
 C103(H103), C104(H104), C106(H106), C107(H107), C108(H108), C109(H109),
 C110(H110), C111(H111), C112(H112), C113(H113), C114(H114), C115(H115),
 C117(H117), C118(H118), C119(H119), C120(H120), C121(H121), C122(H122),
 C123(H123), C124(H124), C125(H125), C127(H127), C128(H128), C129(H129),
 C130(H130), C134(H134), C135(H135), C136(H136), C138(H138)
4.d Idealised Me refined with riding coordinates:
 C116(H11A,H11B,H11C)
4.e Idealised Me refined as rotating group:
 C44(H44A,H44B,H44C), C74(H74A,H74B,H74C), C77(H77A,H77B,H77C), C91(H91A,H91B,
 H91C), C101(H10A,H10B,H10C), C102(H10D,H10E,H10F), C105(H10G,H10H,H10I),
 C126(H12A,H12B,H12C), C132(H13A,H13B,H13C)
;
_olex2_submission_special_instructions 'No special instructions were received'
_oxdiff_exptl_absorpt_empirical_details
;
Empirical correction (ABSPACK) includes:
- Absorption correction using spherical harmonics
- Frame scaling
;
_oxdiff_exptl_absorpt_empirical_full_max 3.821
_oxdiff_exptl_absorpt_empirical_full_min 0.136

loop_
_space_group_symop_operation_xyz
'x, y, z'
'-x, y+1/2, -z'

loop_
_atom_site_label
_atom_site_type_symbol
_atom_site_fract_x
_atom_site_fract_y
_atom_site_fract_z
_atom_site_U_iso_or_equiv
_atom_site_adp_type
_atom_site_occupancy
_atom_site_site_symmetry_order
_atom_site_calc_flag
_atom_site_refinement_flags_posn
_atom_site_refinement_flags_adp
_atom_site_refinement_flags_occupancy
_atom_site_disorder_assembly
_atom_site_disorder_group
Eu1 Eu -0.58663(7) -0.35885(8) -0.08998(5) 0.0163(2) Uani 1 1 d . U . . .
Eu2 Eu -0.60517(8) -0.27766(8) 0.57985(5) 0.0190(2) Uani 1 1 d . U . . .
Eu3 Eu -0.41762(8) -0.30787(8) 0.11610(5) 0.0194(2) Uani 1 1 d . U . . .
Eu4 Eu -0.38380(7) -0.23544(8) 0.45862(5) 0.0153(2) Uani 1 1 d . U . . .
N1 N -0.2188(11) -0.2714(5) 0.4240(8) 0.025(2) Uani 1 1 d . U . . .
C1 C -0.8452(5) -0.3528(3) -0.1448(7) 0.029(2) Uani 1 1 d D U . . .
C2 C -0.9376(5) -0.3365(2) -0.1780(8) 0.031(2) Uani 1 1 d D U . . .
C3 C -0.1562(5) -0.3129(3) 0.1587(9) 0.035(2) Uani 1 1 d D U . . .
N2 N -0.7609(12) -0.3223(6) -0.1353(8) 0.031(2) Uani 1 1 d . U . . .
O1 O -0.4265(9) -0.3590(5) -0.1278(7) 0.031(2) Uani 1 1 d . U . . .
C4 C -0.3626(5) -0.3476(7) -0.0699(9) 0.031(2) Uani 1 1 d D U . . .
C5 C -0.0530(6) -0.2606(3) 0.4040(7) 0.031(2) Uani 1 1 d D U . . .
C6 C -0.2806(8) -0.2059(4) 0.0901(10) 0.036(3) Uani 1 1 d D U . . .
H6 H -0.3465 -0.1946 0.0765 0.043 Uiso 1 1 calc R . . . .
N3 N -0.7366(11) -0.4140(5) -0.0847(8) 0.025(2) Uani 1 1 d . U . . .
O2 O -0.3860(9) -0.3362(5) -0.0054(7) 0.030(2) Uani 1 1 d . U . . .
C7 C -0.1374(6) -0.1971(2) 0.4579(8) 0.028(2) Uani 1 1 d D U . . .
C8 C -0.0497(7) -0.3759(2) 0.2049(9) 0.040(3) Uani 1 1 d D U . . .
H8 H 0.0152 -0.3883 0.2197 0.048 Uiso 1 1 calc R . . . .
C9 C -0.9493(7) -0.2890(2) -0.1971(9) 0.034(3) Uani 1 1 d D U . . .
H9 H -1.0130 -0.2770 -0.2183 0.041 Uiso 1 1 calc R . . . .
C10 C -0.8038(5) -0.4903(3) -0.0603(8) 0.031(2) Uani 1 1 d D U . . .
H10 H -0.7942 -0.5210 -0.0375 0.038 Uiso 1 1 calc R . . . .
N4 N -0.2717(12) -0.2501(6) 0.1107(9) 0.034(2) Uani 1 1 d . U . . .
C11 C -0.8326(6) -0.3992(2) -0.1191(8) 0.027(2) Uani 1 1 d D U . . .
C12 C -0.7756(6) -0.2761(6) -0.1566(9) 0.033(3) Uani 1 1 d D U . . .
H12 H -0.7204 -0.2552 -0.1514 0.040 Uiso 1 1 calc R . . . .
C13 C -0.9114(5) -0.4304(2) -0.1280(7) 0.031(2) Uani 1 1 d D U . . .
C14 C -0.2560(5) -0.3530(2) -0.0789(9) 0.032(2) Uani 1 1 d D U . . .
H14 H -0.2475 -0.3376 -0.1291 0.039 Uiso 1 1 calc R . . . .
C15 C -0.0949(4) -0.2355(2) 0.1325(9) 0.040(2) Uani 1 1 d D U . . .
C16 C -0.2134(7) -0.3157(5) 0.4006(8) 0.030(2) Uani 1 1 d D U . . .
H16 H -0.2697 -0.3355 0.4002 0.036 Uiso 1 1 calc R . . . .
C17 C -0.0606(4) -0.3290(2) 0.1819(9) 0.040(2) Uani 1 1 d D U . . .
N5 N -0.2404(12) -0.3414(6) 0.1613(9) 0.033(2) Uani 1 1 d . U . . .
C18 C -1.0029(6) -0.4145(3) -0.1643(8) 0.033(3) Uani 1 1 d D U . . .
H18 H -1.0576 -0.4357 -0.1721 0.040 Uiso 1 1 calc R . . . .
C19 C -0.2266(7) -0.1382(4) 0.5134(10) 0.030(2) Uani 1 1 d D U . . .
H19 H -0.2853 -0.1275 0.5303 0.036 Uiso 1 1 calc R . . . .
C20 C -0.1308(5) -0.3350(4) 0.3767(8) 0.033(3) Uani 1 1 d D U . . .
H20 H -0.1305 -0.3672 0.3603 0.040 Uiso 1 1 calc R . . . .
C21 C 0.0167(6) -0.2977(2) 0.1808(10) 0.045(3) Uani 1 1 d D U . . .
H21 H 0.0828 -0.3085 0.1963 0.054 Uiso 1 1 calc R . . . .
N6 N -0.2269(12) -0.1814(6) 0.4812(8) 0.030(2) Uani 1 1 d . U . . .
C22 C -0.0486(6) -0.3065(2) 0.3772(8) 0.034(3) Uani 1 1 d D U . . .
H22 H 0.0090 -0.3182 0.3598 0.040 Uiso 1 1 calc R . . . .
C23 C 0.0342(14) -0.2293(3) 0.4100(8) 0.033(3) Uani 1 1 d D U . . .
H23 H 0.0933 -0.2401 0.3938 0.039 Uiso 1 1 calc R . . . .
C24 C -0.7272(7) -0.4581(4) -0.0561(10) 0.027(2) Uani 1 1 d D U . . .
H24 H -0.6634 -0.4679 -0.0310 0.033 Uiso 1 1 calc R . . . .
C25 C -0.0555(5) -0.1679(2) 0.4654(6) 0.031(2) Uani 1 1 d D U . . .
C26 C 0.0286(6) -0.1841(3) 0.4397(7) 0.033(3) Uani 1 1 d D U . . .
H26 H 0.0842 -0.1636 0.4426 0.039 Uiso 1 1 calc R . . . .
C27 C -1.0157(6) -0.3681(2) -0.1895(8) 0.034(3) Uani 1 1 d D U . . .
H27 H -1.0790 -0.3578 -0.2150 0.041 Uiso 1 1 calc R . . . .
C28 C -0.2071(5) -0.1730(3) 0.0852(10) 0.039(3) Uani 1 1 d D U . . .
H28 H -0.2213 -0.1415 0.0673 0.047 Uiso 1 1 calc R . . . .
C29 C -0.2224(6) -0.3856(5) 0.1857(10) 0.035(3) Uani 1 1 d D U . . .
H29 H -0.2779 -0.4054 0.1885 0.042 Uiso 1 1 calc R . . . .
C30 C -0.1727(6) -0.2663(2) 0.1354(9) 0.035(2) Uani 1 1 d D U . . .
C31 C -0.1115(6) -0.1892(2) 0.1080(9) 0.042(3) Uani 1 1 d D U . . .
H31 H -0.0571 -0.1684 0.1068 0.050 Uiso 1 1 calc R . . . .
C32 C -0.8687(5) -0.2588(3) -0.1856(9) 0.035(3) Uani 1 1 d D U . . .
H32 H -0.8774 -0.2260 -0.1977 0.042 Uiso 1 1 calc R . . . .
C33 C -0.1296(5) -0.4054(3) 0.2073(10) 0.039(3) Uani 1 1 d D U . . .
H33 H -0.1213 -0.4377 0.2230 0.046 Uiso 1 1 calc R . . . .
C34 C -0.1371(6) -0.2422(3) 0.4269(7) 0.028(2) Uani 1 1 d D U . . .
C35 C -0.1453(5) -0.1085(4) 0.5232(8) 0.033(3) Uani 1 1 d D U . . .
H35 H -0.1480 -0.0783 0.5471 0.040 Uiso 1 1 calc R . . . .
C36 C 0.0007(5) -0.2510(3) 0.1580(9) 0.045(3) Uani 1 1 d D U . . .
H36 H 0.0549 -0.2297 0.1597 0.053 Uiso 1 1 calc R . . . .
C37 C -0.0600(6) -0.1234(3) 0.4979(7) 0.035(3) Uani 1 1 d D U . . .
H37 H -0.0042 -0.1028 0.5029 0.042 Uiso 1 1 calc R . . . .
O3 O -0.4285(9) -0.2338(4) 0.1938(6) 0.024(2) Uani 1 1 d . U . . .
O4 O -0.4265(10) -0.1621(4) 0.3590(6) 0.027(2) Uani 1 1 d . U . . .
O5 O -0.4315(8) -0.2711(4) 0.5870(6) 0.022(2) Uani 1 1 d . U . . .
O6 O -0.5576(9) -0.2371(5) 0.4339(7) 0.035(2) Uani 1 1 d . U . . .
O7 O -0.3990(10) -0.2478(4) 0.3208(6) 0.027(2) Uani 1 1 d . U . . .
O8 O -0.2746(9) -0.2619(4) 0.5785(7) 0.028(2) Uani 1 1 d . U . . .
C38 C -0.3423(12) -0.2738(5) 0.6164(4) 0.024(2) Uani 1 1 d D U . . .
C39 C -0.4185(14) -0.2202(2) 0.2607(8) 0.025(2) Uani 1 1 d D U . . .
O9 O -0.7045(10) -0.2533(5) 0.4581(7) 0.032(2) Uani 1 1 d . U . . .
C40 C -0.4242(6) -0.1681(2) 0.2776(7) 0.027(2) Uani 1 1 d D U . . .
H40 H -0.4872 -0.1553 0.2474 0.032 Uiso 1 1 calc R . . . .
C41 C -0.6469(13) -0.2422(7) 0.4110(5) 0.037(2) Uani 1 1 d D U . . .
Cl1 Cl -0.0297(4) -0.09073(19) -0.0220(3) 0.0467(12) Uani 1 1 d . U . . .
O10 O -0.5113(9) -0.4194(4) -0.0055(6) 0.024(2) Uani 1 1 d . U . . .
O11 O -0.4453(9) -0.3929(4) 0.1122(7) 0.027(2) Uani 1 1 d . U . . .
O12 O -0.3589(10) -0.4744(5) 0.1555(7) 0.035(2) Uani 1 1 d . U . . .
O13 O 0.0101(13) -0.0796(6) 0.0585(10) 0.060(4) Uani 1 1 d . U . . .
C42 C -0.4150(6) -0.4729(2) 0.0763(10) 0.031(2) Uani 1 1 d D U . . .
H42 H -0.3687 -0.4780 0.0383 0.037 Uiso 1 1 calc R . . . .
C43 C -0.4614(10) -0.4246(3) 0.0632(10) 0.026(2) Uani 1 1 d D U . . .
O14 O -0.0054(12) -0.1396(5) -0.0364(10) 0.053(3) Uani 1 1 d . U . . .
O15 O -0.4373(8) -0.1730(4) 0.5319(6) 0.022(2) Uani 1 1 d . U . . .
O16 O -0.6009(10) -0.1092(5) 0.6309(7) 0.036(2) Uani 1 1 d . U . . .
O17 O -0.5666(9) -0.1940(4) 0.5858(7) 0.026(2) Uani 1 1 d . U . . .
O18 O -0.4842(9) -0.2501(4) 0.0212(6) 0.026(2) Uani 1 1 d . U . . .
O19 O -0.5523(9) -0.2765(4) -0.0966(6) 0.024(2) Uani 1 1 d . U . . .
O20 O -0.2323(9) -0.3245(4) 0.7038(6) 0.026(2) Uani 1 1 d . U . . .
C44 C -0.2547(16) -0.3652(7) 0.6543(11) 0.036(4) Uani 1 1 d . U . . .
H44A H -0.2604 -0.3555 0.5997 0.054 Uiso 1 1 calc GR . . . .
H44B H -0.3174 -0.3793 0.6630 0.054 Uiso 1 1 calc GR . . . .
H44C H -0.2015 -0.3887 0.6663 0.054 Uiso 1 1 calc GR . . . .
O21 O 0.0213(12) -0.0607(6) -0.0709(10) 0.054(3) Uani 1 1 d . U . . .
O22 O -0.5504(10) -0.1908(4) -0.1589(7) 0.031(2) Uani 1 1 d . U . . .
C45 C -0.4364(6) -0.0852(3) 0.6069(5) 0.037(2) Uani 1 1 d D U . . .
C46 C -0.5323(7) -0.1931(2) -0.0763(6) 0.030(2) Uani 1 1 d D U . . .
H46 H -0.4682 -0.1764 -0.0577 0.036 Uiso 1 1 calc R . . . .
O23 O -0.1945(10) -0.3283(5) -0.0175(7) 0.036(2) Uani 1 1 d . U . . .
C47 C -0.2826(6) -0.2537(3) 0.7567(4) 0.030(2) Uani 1 1 d D U . . .
C48 C -0.5133(12) -0.1643(2) 0.5644(9) 0.025(2) Uani 1 1 d D U . . .
C49 C -0.5297(6) -0.1127(2) 0.5798(9) 0.033(2) Uani 1 1 d D U . . .
H49 H -0.5609 -0.0984 0.5290 0.039 Uiso 1 1 calc R . . . .
O24 O -0.1362(11) -0.0831(6) -0.0393(11) 0.060(4) Uani 1 1 d . U . . .
C50 C -0.3667(6) -0.0995(4) 0.6691(6) 0.042(3) Uani 1 1 d D U . . .
H50 H -0.3787 -0.1278 0.6959 0.050 Uiso 1 1 calc R . . . .
C51 C -0.5210(13) -0.2436(3) -0.0488(8) 0.025(2) Uani 1 1 d D U . . .
C52 C -0.3150(12) -0.2921(3) 0.6981(4) 0.026(2) Uani 1 1 d D U . . .
H52 H -0.3731 -0.3091 0.7131 0.031 Uiso 1 1 calc R . . . .
C53 C -0.2334(10) -0.4049(2) -0.0848(4) 0.039(2) Uani 1 1 d D U . . .
C54 C -0.4169(7) -0.0434(3) 0.5706(7) 0.042(3) Uani 1 1 d D U . . .
H54 H -0.4632 -0.0318 0.5281 0.050 Uiso 1 1 calc R . . . .
C55 C -0.6107(5) -0.1690(4) -0.0396(3) 0.037(2) Uani 1 1 d D U . . .
O25 O -0.6170(9) -0.3423(4) -0.2276(6) 0.024(2) Uani 1 1 d . U . . .
O26 O -0.5709(9) -0.4286(4) -0.1849(6) 0.021(2) Uani 1 1 d . U . . .
C56 C -0.5919(13) -0.3680(2) -0.2823(8) 0.021(2) Uani 1 1 d D U . . .
N7 N -0.7590(12) -0.3314(6) 0.5504(9) 0.032(2) Uani 1 1 d . U . . .
C57 C -0.6741(4) -0.4476(3) -0.3089(5) 0.029(2) Uani 1 1 d D U . . .
O27 O -0.7650(11) -0.2673(5) 0.2998(8) 0.046(3) Uani 1 1 d . U . . .
C58 C -0.1718(8) -0.1899(4) 0.8048(4) 0.040(3) Uani 1 1 d D U . . .
H58 H -0.1201 -0.1687 0.7978 0.048 Uiso 1 1 calc R . . . .
C59 C -0.2136(6) -0.1879(4) 0.8716(5) 0.039(3) Uani 1 1 d D U . . .
H59 H -0.1890 -0.1660 0.9117 0.046 Uiso 1 1 calc R . . . .
C60 C -0.5858(6) -0.4206(2) -0.2685(7) 0.024(2) Uani 1 1 d D U . . .
H60 H -0.5260 -0.4327 -0.2884 0.028 Uiso 1 1 calc R . . . .
C61 C -0.7678(4) -0.4355(4) -0.2961(7) 0.034(3) Uani 1 1 d D U . . .
H61 H -0.7751 -0.4091 -0.2636 0.040 Uiso 1 1 calc R . . . .
C62 C -0.7367(10) -0.1839(3) 0.3168(4) 0.052(3) Uani 1 1 d D U . . .
C63 C -0.8535(6) -0.3152(2) 0.5690(8) 0.032(2) Uani 1 1 d D U . . .
C64 C -0.2911(7) -0.2177(3) 0.8804(6) 0.037(3) Uani 1 1 d D U . . .
H64 H -0.3193 -0.2166 0.9267 0.045 Uiso 1 1 calc R . . . .
C65 C -0.7603(7) -0.3744(4) 0.5189(10) 0.034(3) Uani 1 1 d D U . . .
H65 H -0.6988 -0.3872 0.5102 0.041 Uiso 1 1 calc R . . . .
C66 C -0.3274(8) -0.2491(4) 0.8217(4) 0.034(3) Uani 1 1 d D U . . .
H66 H -0.3840 -0.2678 0.8260 0.041 Uiso 1 1 calc R . . . .
C67 C -0.6906(11) -0.2323(3) 0.3277(5) 0.044(2) Uani 1 1 d D U . . .
H67 H -0.6367 -0.2344 0.2955 0.053 Uiso 1 1 calc R . . . .
O28 O -0.4225(8) -0.3176(4) 0.4386(6) 0.020(2) Uani 1 1 d . U . . .
O29 O -0.4608(10) -0.3967(4) 0.3492(7) 0.030(2) Uani 1 1 d . U . . .
O30 O -0.5568(9) -0.3369(4) 0.4924(6) 0.024(2) Uani 1 1 d . U . . .
N8 N -0.7706(11) -0.2432(6) 0.6109(8) 0.033(2) Uani 1 1 d . U . . .
C68 C -0.3392(4) -0.1408(3) 0.2552(6) 0.033(2) Uani 1 1 d D U . . .
C69 C -0.3942(5) -0.4710(4) 0.6014(6) 0.038(3) Uani 1 1 d D U . . .
H69 H -0.4171 -0.4822 0.6467 0.045 Uiso 1 1 calc R . . . .
C70 C -0.2431(4) -0.1552(4) 0.2816(8) 0.037(3) Uani 1 1 d D U . . .
H70 H -0.2318 -0.1838 0.3107 0.045 Uiso 1 1 calc R . . . .
C71 C -0.9377(4) -0.3429(2) 0.5542(7) 0.036(2) Uani 1 1 d D U . . .
C72 C -0.2997(5) -0.4818(5) 0.5893(5) 0.041(3) Uani 1 1 d D U . . .
H72 H -0.2590 -0.5014 0.6258 0.050 Uiso 1 1 calc R . . . .
C73 C -0.8559(5) -0.2694(3) 0.5973(7) 0.033(2) Uani 1 1 d D U . . .
C74 C -0.4842(17) -0.4410(7) 0.3073(11) 0.040(4) Uani 1 1 d . U . . .
H74A H -0.4643 -0.4389 0.2559 0.060 Uiso 1 1 calc GR . . . .
H74B H -0.5556 -0.4469 0.3011 0.060 Uiso 1 1 calc GR . . . .
H74C H -0.4484 -0.4672 0.3368 0.060 Uiso 1 1 calc GR . . . .
C75 C -0.8438(5) -0.4019(4) 0.4977(8) 0.035(3) Uani 1 1 d D U . . .
H75 H -0.8412 -0.4307 0.4695 0.042 Uiso 1 1 calc R . . . .
C76 C -0.4891(13) -0.3456(3) 0.4542(8) 0.024(2) Uani 1 1 d D U . . .
C77 C -0.4558(17) -0.1140(6) 0.3774(11) 0.035(4) Uani 1 1 d . U . . .
H77A H -0.4583 -0.1117 0.4332 0.053 Uiso 1 1 calc GR . . . .
H77B H -0.5213 -0.1069 0.3475 0.053 Uiso 1 1 calc GR . . . .
H77C H -0.4075 -0.0912 0.3637 0.053 Uiso 1 1 calc GR . . . .
C78 C -0.3263(5) -0.4379(4) 0.4729(6) 0.036(3) Uani 1 1 d D U . . .
H78 H -0.3030 -0.4262 0.4281 0.043 Uiso 1 1 calc R . . . .
C79 C -0.2627(7) -0.4648(4) 0.5256(4) 0.040(3) Uani 1 1 d D U . . .
H79 H -0.1967 -0.4712 0.5183 0.048 Uiso 1 1 calc R . . . .
C80 C -0.4897(9) -0.3961(2) 0.4265(6) 0.028(2) Uani 1 1 d D U . . .
H80 H -0.5586 -0.4088 0.4219 0.033 Uiso 1 1 calc R . . . .
C81 C -0.4220(5) -0.4270(4) 0.4820(4) 0.030(2) Uani 1 1 d D U . . .
C82 C -0.7737(7) -0.1967(6) 0.6372(9) 0.035(3) Uani 1 1 d D U . . .
H82 H -0.7152 -0.1780 0.6452 0.042 Uiso 1 1 calc R . . . .
O31 O -0.5781(8) -0.3526(4) -0.3465(6) 0.020(2) Uani 1 1 d . U . . .
C83 C -0.6672(7) -0.4860(3) -0.3571(6) 0.034(3) Uani 1 1 d D U . . .
H83 H -0.6038 -0.4954 -0.3667 0.040 Uiso 1 1 calc R . . . .
C84 C -0.8616(5) -0.1776(4) 0.6520(9) 0.039(3) Uani 1 1 d D U . . .
H84 H -0.8643 -0.1459 0.6699 0.046 Uiso 1 1 calc R . . . .
C85 C -1.0274(6) -0.2803(2) 0.6021(8) 0.039(3) Uani 1 1 d D U . . .
H85 H -1.0876 -0.2683 0.6148 0.047 Uiso 1 1 calc R . . . .
C86 C -0.8951(6) -0.4759(2) -0.0993(7) 0.033(2) Uani 1 1 d D U . . .
H86 H -0.9483 -0.4980 -0.1066 0.040 Uiso 1 1 calc R . . . .
C87 C -0.7495(4) -0.5110(4) -0.3917(8) 0.038(3) Uani 1 1 d D U . . .
H87 H -0.7425 -0.5366 -0.4259 0.045 Uiso 1 1 calc R . . . .
C88 C -0.9455(6) -0.2056(2) 0.6401(9) 0.039(3) Uani 1 1 d D U . . .
H88 H -1.0061 -0.1927 0.6505 0.047 Uiso 1 1 calc R . . . .
C89 C -0.8421(6) -0.4987(3) -0.3768(6) 0.040(3) Uani 1 1 d D U . . .
H89 H -0.8989 -0.5164 -0.3991 0.048 Uiso 1 1 calc R . . . .
C90 C -0.9442(5) -0.2518(2) 0.6136(7) 0.037(2) Uani 1 1 d D U . . .
C91 C -0.5293(15) -0.4737(6) -0.1640(10) 0.029(3) Uani 1 1 d . U . . .
H91A H -0.4662 -0.4768 -0.1832 0.044 Uiso 1 1 calc GR . . . .
H91B H -0.5749 -0.4986 -0.1872 0.044 Uiso 1 1 calc GR . . . .
H91C H -0.5178 -0.4769 -0.1072 0.044 Uiso 1 1 calc GR . . . .
C92 C -0.8511(7) -0.4605(3) -0.3289(6) 0.038(3) Uani 1 1 d D U . . .
H92 H -0.9145 -0.4513 -0.3185 0.045 Uiso 1 1 calc R . . . .
C93 C -0.9312(6) -0.3863(3) 0.5186(7) 0.038(3) Uani 1 1 d D U . . .
H93 H -0.9883 -0.4060 0.5084 0.045 Uiso 1 1 calc R . . . .
C94 C -1.0253(6) -0.3257(3) 0.5726(7) 0.040(3) Uani 1 1 d D U . . .
H94 H -1.0833 -0.3449 0.5651 0.048 Uiso 1 1 calc R . . . .
C95 C -0.4931(5) -0.5108(3) 0.0650(5) 0.034(2) Uani 1 1 d D U . . .
C96 C -0.5645(5) -0.5129(4) 0.1123(6) 0.038(3) Uani 1 1 d D U . . .
H96 H -0.5627 -0.4899 0.1523 0.045 Uiso 1 1 calc R . . . .
C97 C -0.6002(7) -0.1609(5) 0.0395(4) 0.042(3) Uani 1 1 d D U . . .
H97 H -0.5409 -0.1702 0.0725 0.050 Uiso 1 1 calc R . . . .
C98 C -0.8694(6) -0.3923(3) 0.0723(8) 0.038(3) Uani 1 1 d D U . . .
H98 H -0.9082 -0.3737 0.0330 0.046 Uiso 1 1 calc R . . . .
C99 C -0.2062(7) -0.2232(3) 0.7485(6) 0.034(3) Uani 1 1 d D U . . .
H99 H -0.1765 -0.2250 0.7030 0.041 Uiso 1 1 calc R . . . .
C100 C -0.4951(7) -0.5459(3) 0.0093(5) 0.035(3) Uani 1 1 d D U . . .
H100 H -0.4462 -0.5461 -0.0236 0.042 Uiso 1 1 calc R . . . .
C101 C -0.5208(16) -0.1462(6) -0.1875(11) 0.035(4) Uani 1 1 d . U . . .
H10A H -0.5356 -0.1460 -0.2445 0.052 Uiso 1 1 calc GR . . . .
H10B H -0.4495 -0.1417 -0.1704 0.052 Uiso 1 1 calc GR . . . .
H10C H -0.5570 -0.1204 -0.1670 0.052 Uiso 1 1 calc GR . . . .
C102 C -0.2940(16) -0.5137(7) 0.1674(13) 0.042(4) Uani 1 1 d . U . . .
H10D H -0.2635 -0.5186 0.1210 0.063 Uiso 1 1 calc GR . . . .
H10E H -0.3312 -0.5422 0.1772 0.063 Uiso 1 1 calc GR . . . .
H10F H -0.2422 -0.5076 0.2124 0.063 Uiso 1 1 calc GR . . . .
C103 C -0.2603(13) -0.4272(2) -0.1558(4) 0.043(3) Uani 1 1 d D U . . .
H103 H -0.2914 -0.4095 -0.1997 0.051 Uiso 1 1 calc R . . . .
C104 C -0.7566(7) -0.4466(3) 0.1813(8) 0.043(3) Uani 1 1 d D U . . .
H104 H -0.7167 -0.4655 0.2194 0.052 Uiso 1 1 calc R . . . .
C105 C -0.1027(14) -0.3135(8) -0.0354(11) 0.037(4) Uani 1 1 d . U . . .
H10G H -0.1136 -0.2890 -0.0759 0.055 Uiso 1 1 calc GR . . . .
H10H H -0.0688 -0.3407 -0.0541 0.055 Uiso 1 1 calc GR . . . .
H10I H -0.0618 -0.3005 0.0115 0.055 Uiso 1 1 calc GR . . . .
C106 C -0.1631(7) -0.1290(3) 0.2666(7) 0.041(3) Uani 1 1 d D U . . .
H106 H -0.0976 -0.1395 0.2854 0.049 Uiso 1 1 calc R . . . .
C107 C -0.1790(6) -0.0875(3) 0.2242(7) 0.042(3) Uani 1 1 d D U . . .
H107 H -0.1241 -0.0693 0.2141 0.051 Uiso 1 1 calc R . . . .
C108 C -0.1810(11) -0.4294(2) -0.0227(5) 0.046(3) Uani 1 1 d D U . . .
H108 H -0.1574 -0.4139 0.0253 0.055 Uiso 1 1 calc R . . . .
C109 C -0.7252(8) -0.4015(3) 0.1656(6) 0.042(3) Uani 1 1 d D U . . .
H109 H -0.6632 -0.3902 0.1918 0.050 Uiso 1 1 calc R . . . .
C110 C -0.3518(7) -0.1000(3) 0.2106(6) 0.038(3) Uani 1 1 d D U . . .
H110 H -0.4173 -0.0907 0.1887 0.045 Uiso 1 1 calc R . . . .
C111 C -0.6992(5) -0.1551(5) -0.0840(6) 0.044(3) Uani 1 1 d D U . . .
H111 H -0.7077 -0.1607 -0.1385 0.052 Uiso 1 1 calc R . . . .
C112 C -0.9024(9) -0.4373(3) 0.0863(6) 0.042(3) Uani 1 1 d D U . . .
H112 H -0.9627 -0.4492 0.0580 0.050 Uiso 1 1 calc R . . . .
C113 C -0.2804(7) -0.0747(3) 0.6944(7) 0.048(3) Uani 1 1 d D U . . .
H113 H -0.2353 -0.0856 0.7383 0.057 Uiso 1 1 calc R . . . .
C114 C -0.3308(6) -0.0184(4) 0.5957(6) 0.046(3) Uani 1 1 d D U . . .
H114 H -0.3202 0.0106 0.5704 0.056 Uiso 1 1 calc R . . . .
C115 C -0.1943(12) -0.5013(4) -0.1010(4) 0.053(3) Uani 1 1 d D U . . .
H115 H -0.1828 -0.5344 -0.1056 0.063 Uiso 1 1 calc R . . . .
C116 C -0.7221(18) -0.3140(9) 0.3101(14) 0.055(5) Uani 1 1 d . U . . .
H11A H -0.6834 -0.3204 0.2687 0.083 Uiso 1 1 calc R . . . .
H11B H -0.7750 -0.3377 0.3078 0.083 Uiso 1 1 calc R . . . .
H11C H -0.6787 -0.3159 0.3608 0.083 Uiso 1 1 calc R . . . .
C117 C -0.2595(8) -0.0340(3) 0.6559(6) 0.049(3) Uani 1 1 d D U . . .
H117 H -0.1987 -0.0174 0.6703 0.059 Uiso 1 1 calc R . . . .
C118 C -0.7615(7) -0.1259(6) 0.0241(4) 0.052(3) Uani 1 1 d D U . . .
H118 H -0.8121 -0.1110 0.0468 0.062 Uiso 1 1 calc R . . . .
C119 C -0.1641(14) -0.4772(2) -0.0322(5) 0.051(3) Uani 1 1 d D U . . .
H119 H -0.1297 -0.4945 0.0110 0.061 Uiso 1 1 calc R . . . .
C120 C -0.2423(12) -0.4751(2) -0.1630(6) 0.049(3) Uani 1 1 d D U . . .
H120 H -0.2632 -0.4903 -0.2117 0.059 Uiso 1 1 calc R . . . .
C121 C -0.7762(7) -0.1336(5) -0.0552(4) 0.051(3) Uani 1 1 d D U . . .
H121 H -0.8358 -0.1246 -0.0882 0.061 Uiso 1 1 calc R . . . .
C122 C -0.7361(12) -0.1522(3) 0.3774(5) 0.057(3) Uani 1 1 d D U . . .
H122 H -0.7045 -0.1610 0.4282 0.068 Uiso 1 1 calc R . . . .
C123 C -0.2740(5) -0.0721(4) 0.1963(9) 0.041(3) Uani 1 1 d D U . . .
H123 H -0.2855 -0.0431 0.1681 0.049 Uiso 1 1 calc R . . . .
C124 C -0.8451(6) -0.4645(4) 0.1426(6) 0.043(3) Uani 1 1 d D U . . .
H124 H -0.8664 -0.4953 0.1546 0.052 Uiso 1 1 calc R . . . .
C125 C -0.7840(10) -0.1689(3) 0.2446(5) 0.058(3) Uani 1 1 d D U . . .
H125 H -0.7808 -0.1888 0.2009 0.069 Uiso 1 1 calc R . . . .
C126 C -0.652(2) -0.0657(8) 0.6332(15) 0.055(5) Uani 1 1 d . U . . .
H12A H -0.6941 -0.0602 0.5828 0.083 Uiso 1 1 calc GR . . . .
H12B H -0.6038 -0.0398 0.6441 0.083 Uiso 1 1 calc GR . . . .
H12C H -0.6928 -0.0670 0.6742 0.083 Uiso 1 1 calc GR . . . .
C127 C -0.7803(11) -0.1081(3) 0.3662(5) 0.061(3) Uani 1 1 d D U . . .
H127 H -0.7759 -0.0865 0.4086 0.073 Uiso 1 1 calc R . . . .
C128 C -0.6748(6) -0.1394(5) 0.0713(6) 0.049(3) Uani 1 1 d D U . . .
H128 H -0.6665 -0.1340 0.1259 0.058 Uiso 1 1 calc R . . . .
C129 C -0.8306(13) -0.0953(4) 0.2939(4) 0.063(3) Uani 1 1 d D U . . .
H129 H -0.8616 -0.0651 0.2863 0.075 Uiso 1 1 calc R . . . .
O32 O -0.3995(10) -0.3308(5) 0.2524(7) 0.033(3) Uani 1 1 d . U . . .
H32A H -0.4347 -0.3573 0.2583 0.049 Uiso 1 1 d R . . . .
H32B H -0.4137 -0.3063 0.2818 0.049 Uiso 1 1 d R . . . .
O33 O -0.5721(11) -0.2582(4) 0.7178(6) 0.032(3) Uani 1 1 d . U . . .
H33A H -0.5213 -0.2379 0.7281 0.047 Uiso 1 1 d R . . . .
H33B H -0.5506 -0.2838 0.7459 0.047 Uiso 1 1 d R . . . .
O34 O -0.5837(10) -0.3078(5) 0.1492(7) 0.036(2) Uani 1 1 d . U . . .
O35 O -0.8166(10) -0.3037(5) 0.0306(7) 0.038(2) Uani 1 1 d . U . . .
O36 O -0.6168(10) -0.3316(5) 0.0277(7) 0.035(2) Uani 1 1 d . U . . .
C130 C -0.5674(6) -0.5805(4) 0.0008(6) 0.039(3) Uani 1 1 d D U . . .
H130 H -0.5674 -0.6044 -0.0377 0.047 Uiso 1 1 calc R . . . .
C131 C -0.7832(6) -0.3727(2) 0.1122(6) 0.038(2) Uani 1 1 d D U . . .
C132 C -0.8053(16) -0.2548(7) 0.0255(12) 0.040(4) Uani 1 1 d . U . . .
H13A H -0.8542 -0.2423 -0.0173 0.060 Uiso 1 1 calc GR . . . .
H13B H -0.7384 -0.2476 0.0157 0.060 Uiso 1 1 calc GR . . . .
H13C H -0.8152 -0.2399 0.0746 0.060 Uiso 1 1 calc GR . . . .
C133 C -0.7513(5) -0.3231(2) 0.0967(9) 0.036(2) Uani 1 1 d D U . . .
H133 H -0.7619 -0.3037 0.1428 0.043 Uiso 1 1 calc R . . . .
C134 C -0.6399(7) -0.5810(4) 0.0472(5) 0.041(3) Uani 1 1 d D U . . .
H134 H -0.6902 -0.6045 0.0400 0.049 Uiso 1 1 calc R . . . .
C135 C -0.4554(7) -0.4439(4) 0.5474(4) 0.034(3) Uani 1 1 d D U . . .
H135 H -0.5208 -0.4367 0.5553 0.040 Uiso 1 1 calc R . . . .
C136 C -0.6383(7) -0.5468(3) 0.1043(6) 0.041(3) Uani 1 1 d D U . . .
H136 H -0.6869 -0.5467 0.1374 0.050 Uiso 1 1 calc R . . . .
C137 C -0.6431(5) -0.3194(7) 0.0923(10) 0.035(2) Uani 1 1 d D U . . .
C138 C -0.8355(11) -0.1267(3) 0.2325(6) 0.061(3) Uani 1 1 d D U . . .
H138 H -0.8735 -0.1195 0.1831 0.074 Uiso 1 1 calc R . . . .
Cl2 Cl -0.0583(5) -0.5020(2) 0.3927(4) 0.0632(15) Uani 1 1 d . U . . .
O37 O -0.1191(16) -0.4637(7) 0.3829(13) 0.080(4) Uani 1 1 d . U . . .
O38 O -0.0941(16) -0.5407(8) 0.3502(14) 0.092(5) Uani 1 1 d . U . . .
O39 O 0.0435(18) -0.4982(9) 0.4023(16) 0.099(5) Uani 1 1 d . U . . .
O40 O -0.0611(19) -0.5175(9) 0.4745(14) 0.099(5) Uani 1 1 d . U . . .
O41 O -0.006(2) -0.6004(9) 0.2374(14) 0.114(10) Uani 1 1 d . U . . .
H41A H 0.0129 -0.6108 0.1951 0.171 Uiso 1 1 d R . . . .
H41B H 0.0003 -0.5697 0.2352 0.171 Uiso 1 1 d R . . . .

loop_
_atom_site_aniso_label
_atom_site_aniso_U_11
_atom_site_aniso_U_22
_atom_site_aniso_U_33
_atom_site_aniso_U_23
_atom_site_aniso_U_13
_atom_site_aniso_U_12
Eu1 0.0207(6) 0.0172(5) 0.0117(4) 0.0013(3) 0.0043(3) -0.0003(4)
Eu2 0.0192(6) 0.0195(5) 0.0194(5) 0.0022(4) 0.0066(4) -0.0003(4)
Eu3 0.0249(6) 0.0183(5) 0.0160(5) -0.0011(4) 0.0065(4) -0.0004(4)
Eu4 0.0194(5) 0.0162(5) 0.0112(4) -0.0014(3) 0.0050(4) 0.0006(4)
N1 0.022(5) 0.031(5) 0.022(4) -0.002(4) 0.006(4) 0.002(4)
C1 0.030(4) 0.041(4) 0.018(4) -0.002(4) 0.008(4) -0.001(4)
C2 0.027(4) 0.045(5) 0.022(4) 0.000(4) 0.007(4) 0.004(4)
C3 0.027(4) 0.046(4) 0.031(4) -0.013(4) 0.007(4) 0.000(4)
N2 0.036(5) 0.041(5) 0.017(4) 0.004(4) 0.007(4) -0.003(4)
O1 0.025(5) 0.038(5) 0.030(5) -0.001(4) 0.006(4) -0.003(5)
C4 0.028(5) 0.038(5) 0.028(4) -0.002(4) 0.008(4) 0.001(4)
C5 0.026(5) 0.040(4) 0.028(4) 0.001(4) 0.007(4) 0.007(4)
C6 0.033(5) 0.044(5) 0.033(5) -0.009(5) 0.013(5) -0.012(5)
N3 0.027(5) 0.030(5) 0.021(4) -0.002(4) 0.010(4) -0.002(4)
O2 0.027(5) 0.040(5) 0.025(5) -0.001(4) 0.010(4) 0.002(4)
C7 0.024(4) 0.034(4) 0.026(4) 0.006(4) 0.005(4) 0.003(4)
C8 0.034(5) 0.053(5) 0.033(5) -0.010(5) 0.006(5) 0.006(5)
C9 0.029(5) 0.048(5) 0.025(5) 0.005(4) 0.004(4) 0.006(5)
C10 0.034(5) 0.033(5) 0.030(5) -0.004(4) 0.013(4) -0.004(5)
N4 0.030(5) 0.043(5) 0.032(5) -0.010(4) 0.010(4) -0.011(4)
C11 0.027(4) 0.037(4) 0.020(4) -0.004(4) 0.014(4) -0.004(4)
C12 0.036(5) 0.042(5) 0.021(5) 0.007(4) 0.004(4) 0.001(5)
C13 0.028(4) 0.041(4) 0.026(4) -0.005(4) 0.012(4) -0.005(4)
C14 0.025(4) 0.041(5) 0.033(4) -0.002(4) 0.008(4) -0.004(4)
C15 0.034(5) 0.051(5) 0.037(5) -0.012(4) 0.011(4) -0.011(4)
C16 0.028(5) 0.033(5) 0.028(5) -0.003(4) 0.006(4) 0.005(5)
C17 0.032(5) 0.053(5) 0.035(5) -0.013(4) 0.007(4) 0.004(4)
N5 0.027(5) 0.041(5) 0.030(5) -0.009(4) 0.005(4) 0.002(4)
C18 0.027(5) 0.047(5) 0.028(5) -0.005(4) 0.010(4) -0.004(5)
C19 0.027(5) 0.034(5) 0.030(5) 0.004(4) 0.005(4) 0.001(5)
C20 0.032(5) 0.039(5) 0.029(5) -0.003(5) 0.005(5) 0.008(5)
C21 0.035(5) 0.059(5) 0.041(5) -0.015(5) 0.006(5) 0.001(5)
N6 0.029(5) 0.033(5) 0.027(5) 0.004(4) 0.004(4) 0.002(4)
C22 0.031(5) 0.042(5) 0.029(5) -0.001(5) 0.007(4) 0.008(5)
C23 0.024(5) 0.043(5) 0.033(5) 0.006(4) 0.009(4) 0.007(5)
C24 0.027(5) 0.030(5) 0.027(5) -0.001(4) 0.013(4) -0.001(4)
C25 0.025(5) 0.038(4) 0.032(4) 0.008(4) 0.005(4) 0.002(4)
C26 0.023(5) 0.041(5) 0.034(5) 0.009(4) 0.007(4) 0.004(5)
C27 0.028(5) 0.049(5) 0.026(5) -0.003(4) 0.007(4) 0.000(5)
C28 0.036(6) 0.047(6) 0.038(5) -0.009(5) 0.014(5) -0.012(5)
C29 0.031(5) 0.043(5) 0.030(5) -0.009(5) 0.002(5) 0.006(5)
C30 0.029(4) 0.045(4) 0.032(4) -0.014(4) 0.009(4) -0.009(4)
C31 0.037(5) 0.051(5) 0.039(5) -0.011(5) 0.012(5) -0.015(5)
C32 0.034(5) 0.044(5) 0.025(5) 0.010(5) 0.002(5) 0.008(5)
C33 0.034(6) 0.049(6) 0.032(5) -0.009(5) 0.001(5) 0.007(5)
C34 0.024(4) 0.035(4) 0.025(4) 0.002(4) 0.004(4) 0.003(4)
C35 0.031(6) 0.036(5) 0.033(5) 0.003(5) 0.005(5) 0.000(5)
C36 0.035(5) 0.058(5) 0.042(5) -0.015(5) 0.010(5) -0.005(5)
C37 0.031(5) 0.039(5) 0.035(5) 0.006(5) 0.003(5) 0.002(5)
O3 0.041(5) 0.025(5) 0.007(4) -0.002(4) 0.010(4) -0.007(4)
O4 0.043(5) 0.026(5) 0.015(4) 0.000(4) 0.015(4) 0.005(4)
O5 0.015(5) 0.030(5) 0.021(4) 0.003(4) 0.007(4) -0.005(4)
O6 0.022(5) 0.041(5) 0.039(5) -0.003(5) -0.003(4) 0.004(5)
O7 0.045(6) 0.025(5) 0.011(4) -0.003(4) 0.007(4) -0.001(4)
O8 0.020(5) 0.037(5) 0.026(5) 0.001(4) 0.001(4) 0.000(4)
C38 0.018(4) 0.031(4) 0.024(4) 0.000(4) 0.006(3) -0.002(4)
C39 0.040(5) 0.026(4) 0.010(4) 0.000(3) 0.013(4) -0.005(4)
O9 0.026(5) 0.041(5) 0.030(5) 0.004(4) 0.005(4) 0.002(5)
C40 0.042(5) 0.026(4) 0.016(4) 0.000(3) 0.013(4) -0.002(4)
C41 0.027(4) 0.044(5) 0.037(5) 0.000(4) -0.001(4) 0.001(4)
Cl1 0.033(3) 0.038(3) 0.072(3) -0.009(2) 0.017(2) -0.002(2)
O10 0.030(5) 0.023(5) 0.020(4) -0.005(4) 0.004(4) -0.002(4)
O11 0.027(5) 0.018(5) 0.034(5) -0.001(4) 0.000(4) 0.001(4)
O12 0.034(5) 0.030(5) 0.039(5) 0.004(4) 0.001(4) 0.004(4)
O13 0.059(8) 0.057(8) 0.066(8) -0.014(7) 0.017(7) -0.002(7)
C42 0.032(5) 0.026(4) 0.033(4) 0.003(4) 0.002(4) 0.004(4)
C43 0.029(5) 0.022(4) 0.026(4) -0.002(3) 0.004(4) 0.001(4)
O14 0.041(7) 0.035(6) 0.087(8) -0.003(6) 0.017(7) 0.006(6)
O15 0.018(5) 0.025(5) 0.025(5) 0.005(4) 0.010(4) 0.006(4)
O16 0.042(6) 0.031(5) 0.039(5) -0.004(4) 0.020(4) 0.004(4)
O17 0.021(5) 0.027(5) 0.031(5) 0.005(4) 0.011(4) -0.002(4)
O18 0.034(5) 0.028(5) 0.018(4) -0.001(4) 0.008(4) 0.004(4)
O19 0.031(5) 0.024(5) 0.020(4) 0.001(4) 0.010(4) -0.003(4)
O20 0.026(5) 0.026(4) 0.025(4) 0.001(4) 0.000(4) 0.006(4)
C44 0.037(9) 0.028(7) 0.040(8) -0.004(7) 0.000(7) -0.001(7)
O21 0.037(7) 0.049(7) 0.080(8) 0.004(7) 0.021(6) -0.006(6)
O22 0.037(5) 0.026(5) 0.030(4) 0.002(4) 0.007(4) -0.004(4)
C45 0.046(5) 0.033(4) 0.039(5) -0.008(4) 0.021(4) -0.005(4)
C46 0.034(5) 0.026(4) 0.030(4) 0.001(4) 0.008(4) -0.002(4)
O23 0.031(5) 0.044(5) 0.032(5) -0.006(4) 0.006(4) -0.011(4)
C47 0.028(5) 0.037(5) 0.027(4) -0.005(4) 0.007(4) 0.000(4)
C48 0.023(4) 0.026(4) 0.028(4) 0.003(4) 0.012(4) 0.003(4)
C49 0.038(5) 0.030(4) 0.034(4) -0.004(4) 0.018(4) 0.002(4)
O24 0.029(7) 0.056(7) 0.097(9) -0.017(7) 0.018(7) -0.003(6)
C50 0.050(6) 0.039(5) 0.041(5) -0.014(5) 0.020(5) -0.010(5)
C51 0.031(4) 0.025(4) 0.020(4) 0.000(4) 0.010(4) -0.002(4)
C52 0.023(4) 0.031(4) 0.024(4) -0.002(4) 0.004(4) 0.002(4)
C53 0.025(5) 0.046(5) 0.047(5) 0.004(4) 0.013(4) 0.002(4)
C54 0.051(6) 0.035(5) 0.045(5) -0.010(5) 0.024(5) -0.007(5)
C55 0.039(5) 0.029(5) 0.043(5) -0.001(4) 0.010(4) 0.000(4)
O25 0.035(5) 0.023(4) 0.015(4) -0.002(4) 0.001(4) 0.001(4)
O26 0.030(5) 0.019(4) 0.014(4) -0.002(3) 0.004(4) 0.001(4)
C56 0.029(4) 0.021(4) 0.014(4) -0.002(3) 0.003(4) 0.000(4)
N7 0.026(5) 0.042(5) 0.027(5) 0.006(4) 0.004(4) 0.003(4)
C57 0.038(5) 0.028(4) 0.020(4) -0.003(4) 0.003(4) -0.005(4)
O27 0.040(6) 0.050(6) 0.044(5) 0.001(5) -0.006(5) 0.002(5)
C58 0.034(6) 0.049(6) 0.037(5) -0.013(5) 0.009(5) -0.004(5)
C59 0.032(6) 0.049(6) 0.036(5) -0.015(5) 0.008(5) 0.000(5)
C60 0.033(4) 0.023(4) 0.015(4) -0.001(3) 0.004(4) 0.000(4)
C61 0.041(6) 0.034(5) 0.025(5) -0.003(4) 0.003(5) -0.008(5)
C62 0.048(5) 0.054(5) 0.049(5) 0.009(5) -0.006(5) -0.004(5)
C63 0.023(4) 0.046(5) 0.027(4) 0.008(4) 0.006(4) 0.001(4)
C64 0.031(6) 0.047(6) 0.035(5) -0.011(5) 0.007(5) 0.002(5)
C65 0.028(5) 0.041(5) 0.030(5) 0.006(4) -0.001(5) 0.002(5)
C66 0.030(5) 0.040(5) 0.032(5) -0.006(5) 0.008(5) 0.001(5)
C67 0.038(5) 0.049(5) 0.042(5) 0.003(4) -0.003(4) -0.001(4)
O28 0.016(5) 0.018(4) 0.024(4) -0.009(4) 0.002(4) -0.004(4)
O29 0.037(5) 0.028(5) 0.027(4) -0.005(4) 0.011(4) -0.008(4)
O30 0.022(5) 0.030(5) 0.021(4) -0.004(4) 0.012(4) -0.002(4)
N8 0.027(5) 0.046(5) 0.028(5) 0.008(4) 0.014(4) 0.004(4)
C68 0.048(5) 0.032(4) 0.021(4) -0.002(4) 0.015(4) -0.006(4)
C69 0.039(6) 0.036(5) 0.038(5) -0.003(5) 0.008(5) 0.004(5)
C70 0.051(6) 0.040(5) 0.023(5) -0.002(4) 0.013(5) -0.009(5)
C71 0.026(5) 0.050(5) 0.031(4) 0.008(4) 0.007(4) -0.002(4)
C72 0.042(6) 0.040(6) 0.041(6) -0.003(5) 0.004(5) 0.004(5)
C73 0.026(4) 0.049(5) 0.027(4) 0.010(4) 0.010(4) 0.003(4)
C74 0.055(9) 0.034(8) 0.033(8) -0.015(7) 0.008(7) -0.011(8)
C75 0.029(5) 0.042(5) 0.032(5) 0.006(5) -0.001(5) -0.001(5)
C76 0.022(4) 0.025(4) 0.025(4) -0.004(4) 0.007(4) -0.004(4)
C77 0.056(9) 0.021(7) 0.031(8) -0.005(6) 0.012(7) 0.010(7)
C78 0.035(6) 0.035(5) 0.037(5) -0.002(5) 0.008(5) 0.003(5)
C79 0.039(6) 0.039(6) 0.042(5) -0.002(5) 0.005(5) 0.006(5)
C80 0.030(4) 0.027(4) 0.027(4) -0.002(4) 0.008(4) -0.003(4)
C81 0.031(5) 0.030(4) 0.029(4) -0.002(4) 0.009(4) 0.000(4)
C82 0.029(5) 0.048(6) 0.031(5) 0.007(5) 0.014(5) 0.009(5)
O31 0.023(5) 0.022(4) 0.017(4) -0.007(4) 0.007(4) -0.006(4)
C83 0.043(6) 0.031(5) 0.025(5) -0.005(4) 0.003(5) -0.007(5)
C84 0.031(6) 0.052(6) 0.035(5) 0.005(5) 0.013(5) 0.008(5)
C85 0.027(5) 0.059(6) 0.034(5) 0.008(5) 0.010(5) 0.005(5)
C86 0.035(5) 0.037(5) 0.030(5) -0.006(4) 0.015(4) -0.004(5)
C87 0.047(6) 0.036(5) 0.029(5) -0.004(5) 0.000(5) -0.011(5)
C88 0.029(5) 0.056(6) 0.035(5) 0.008(5) 0.012(5) 0.008(5)
C89 0.046(6) 0.039(6) 0.032(5) -0.003(5) 0.000(5) -0.014(5)
C90 0.027(5) 0.054(5) 0.031(4) 0.008(4) 0.011(4) 0.006(4)
C91 0.039(9) 0.024(7) 0.026(7) 0.001(6) 0.008(6) 0.005(7)
C92 0.045(6) 0.038(5) 0.029(5) -0.003(5) 0.001(5) -0.012(5)
C93 0.031(5) 0.047(5) 0.033(5) 0.008(5) 0.001(5) -0.002(5)
C94 0.029(5) 0.058(6) 0.035(5) 0.008(5) 0.006(5) 0.001(5)
C95 0.039(5) 0.026(4) 0.035(5) 0.006(4) 0.002(4) 0.004(4)
C96 0.044(6) 0.029(5) 0.039(5) 0.006(5) 0.004(5) 0.001(5)
C97 0.042(6) 0.035(5) 0.050(6) -0.003(5) 0.013(5) 0.001(5)
C98 0.034(6) 0.043(5) 0.037(5) -0.005(5) 0.005(5) -0.003(5)
C99 0.029(5) 0.042(5) 0.032(5) -0.009(5) 0.009(5) -0.005(5)
C100 0.043(6) 0.024(5) 0.036(5) 0.003(4) 0.001(5) 0.003(5)
C101 0.041(9) 0.022(7) 0.039(8) 0.005(6) 0.001(7) -0.004(7)
C102 0.037(9) 0.036(8) 0.046(9) 0.006(7) -0.009(8) 0.001(7)
C103 0.025(5) 0.049(6) 0.056(6) 0.002(5) 0.011(5) 0.002(5)
C104 0.042(6) 0.044(6) 0.045(6) -0.003(5) 0.010(5) -0.002(5)
C105 0.024(8) 0.046(9) 0.039(8) -0.009(7) 0.001(7) -0.015(7)
C106 0.053(6) 0.043(6) 0.028(5) -0.006(5) 0.013(5) -0.012(5)
C107 0.058(6) 0.041(6) 0.031(5) -0.007(5) 0.017(5) -0.013(5)
C108 0.030(6) 0.051(6) 0.058(6) 0.013(5) 0.013(5) 0.004(5)
C109 0.041(6) 0.043(5) 0.042(5) -0.002(5) 0.008(5) 0.000(5)
C110 0.055(6) 0.033(5) 0.029(5) -0.004(4) 0.019(5) -0.007(5)
C111 0.044(6) 0.036(5) 0.052(6) -0.001(5) 0.011(5) 0.003(5)
C112 0.038(6) 0.045(6) 0.042(6) -0.009(5) 0.004(5) -0.003(5)
C113 0.053(6) 0.044(6) 0.050(6) -0.016(5) 0.020(5) -0.010(5)
C114 0.055(6) 0.038(6) 0.052(6) -0.014(5) 0.026(5) -0.009(5)
C115 0.033(6) 0.055(6) 0.071(6) 0.008(6) 0.011(5) 0.005(6)
C116 0.047(10) 0.061(10) 0.051(9) -0.007(8) -0.010(8) 0.000(9)
C117 0.055(7) 0.042(6) 0.055(6) -0.017(5) 0.023(5) -0.012(5)
C118 0.050(7) 0.044(6) 0.064(6) -0.005(5) 0.015(5) 0.004(6)
C119 0.032(6) 0.055(6) 0.067(6) 0.014(6) 0.012(5) 0.006(5)
C120 0.028(6) 0.053(6) 0.066(6) 0.001(6) 0.009(5) 0.004(5)
C121 0.049(6) 0.042(6) 0.062(6) -0.002(5) 0.012(5) 0.004(5)
C122 0.056(6) 0.057(6) 0.053(6) 0.009(5) -0.003(6) -0.003(6)
C123 0.059(6) 0.036(5) 0.033(5) -0.005(5) 0.020(5) -0.011(5)
C124 0.041(6) 0.043(6) 0.044(6) -0.006(5) 0.006(5) -0.002(5)
C125 0.054(6) 0.059(6) 0.054(6) 0.011(5) -0.009(5) 0.000(6)
C126 0.062(10) 0.042(9) 0.067(10) 0.004(8) 0.027(9) -0.001(8)
C127 0.060(7) 0.060(7) 0.059(6) 0.009(6) -0.004(6) -0.001(6)
C128 0.047(6) 0.042(6) 0.058(6) -0.006(5) 0.014(5) 0.002(5)
C129 0.061(7) 0.060(7) 0.062(6) 0.012(6) -0.008(6) 0.000(6)
O32 0.046(8) 0.035(7) 0.019(6) 0.004(5) 0.008(5) -0.006(6)
O33 0.054(9) 0.021(6) 0.020(6) 0.000(5) 0.009(6) -0.007(6)
O34 0.041(6) 0.041(5) 0.029(5) -0.001(5) 0.011(4) 0.003(5)
O35 0.035(5) 0.043(5) 0.034(5) 0.007(4) 0.004(4) 0.003(5)
O36 0.039(6) 0.042(5) 0.026(5) 0.003(4) 0.015(4) 0.006(5)
C130 0.046(6) 0.027(5) 0.041(6) 0.003(5) 0.001(5) 0.002(5)
C131 0.036(5) 0.042(5) 0.036(5) -0.003(4) 0.007(4) -0.001(4)
C132 0.035(9) 0.046(9) 0.037(8) 0.008(7) 0.006(7) 0.003(8)
C133 0.037(5) 0.041(4) 0.032(4) 0.001(4) 0.008(4) 0.000(4)
C134 0.045(6) 0.030(5) 0.045(6) 0.004(5) 0.001(5) -0.001(5)
C135 0.036(6) 0.033(5) 0.034(5) -0.002(4) 0.009(5) 0.001(5)
C136 0.046(6) 0.031(5) 0.045(6) 0.006(5) 0.003(5) 0.000(5)
C137 0.039(5) 0.039(5) 0.028(4) 0.001(4) 0.011(4) 0.003(4)
C138 0.059(7) 0.061(7) 0.059(6) 0.013(6) -0.010(6) 0.001(6)
Cl2 0.054(3) 0.054(3) 0.079(4) -0.012(3) 0.003(3) 0.013(3)
O37 0.076(9) 0.068(9) 0.097(9) 0.014(8) 0.018(8) 0.031(8)
O38 0.068(9) 0.085(9) 0.115(10) -0.030(9) -0.008(9) -0.011(8)
O39 0.082(9) 0.090(9) 0.125(10) -0.016(9) 0.011(9) -0.004(9)
O40 0.103(10) 0.095(10) 0.094(10) -0.005(9) 0.004(9) 0.036(9)
O41 0.17(3) 0.088(17) 0.094(16) 0.015(13) 0.063(17) 0.052(17)

loop_
_atom_type_symbol
_atom_type_description
_atom_type_scat_dispersion_real
_atom_type_scat_dispersion_imag
_atom_type_scat_source
C C 0.0181 0.0091 'International Tables Vol C Tables 4.2.6.8 and 6.1.1.4'
H H 0.0000 0.0000 'International Tables Vol C Tables 4.2.6.8 and 6.1.1.4'
Cl Cl 0.3639 0.7018 'International Tables Vol C Tables 4.2.6.8 and 6.1.1.4'
Eu Eu -8.9294 11.1857 'International Tables Vol C Tables 4.2.6.8 and 6.1.1.4'
N N 0.0311 0.0180 'International Tables Vol C Tables 4.2.6.8 and 6.1.1.4'
O O 0.0492 0.0322 'International Tables Vol C Tables 4.2.6.8 and 6.1.1.4'

loop_
_geom_angle_atom_site_label_1
_geom_angle_atom_site_label_2
_geom_angle_atom_site_label_3
_geom_angle
_geom_angle_site_symmetry_1
_geom_angle_site_symmetry_3
_geom_angle_publ_flag
N2 Eu1 Eu3 118.3(3) . . ?
N2 Eu1 C4 148.3(5) . . ?
N2 Eu1 O2 142.7(4) . . ?
N2 Eu1 O26 106.0(4) . . ?
O1 Eu1 Eu3 80.5(3) . . ?
O1 Eu1 N2 139.0(4) . . ?
O1 Eu1 C4 23.1(4) . . ?
O1 Eu1 N3 141.0(4) . . ?
O1 Eu1 O2 47.2(4) . . ?
O1 Eu1 O25 75.0(4) . . ?
O1 Eu1 O26 69.3(4) . . ?
C4 Eu1 Eu3 57.6(3) . . ?
N3 Eu1 Eu3 120.3(3) . . ?
N3 Eu1 N2 63.5(5) . . ?
N3 Eu1 C4 148.0(5) . . ?
N3 Eu1 O2 141.9(4) . . ?
N3 Eu1 O26 73.7(4) . . ?
O2 Eu1 Eu3 33.5(2) . . ?
O2 Eu1 C4 24.1(4) . . ?
O10 Eu1 Eu3 66.0(3) . . ?
O10 Eu1 N2 139.1(4) . . ?
O10 Eu1 O1 81.1(4) . . ?
O10 Eu1 C4 71.2(5) . . ?
O10 Eu1 N3 79.2(4) . . ?
O10 Eu1 O2 64.8(4) . . ?
O10 Eu1 O25 137.8(4) . . ?
O10 Eu1 O26 77.1(3) . . ?
O19 Eu1 Eu3 67.7(3) . . ?
O19 Eu1 N2 77.2(5) . . ?
O19 Eu1 O1 77.9(4) . . ?
O19 Eu1 C4 72.5(5) . . ?
O19 Eu1 N3 138.9(4) . . ?
O19 Eu1 O2 68.8(4) . . ?
O19 Eu1 O10 131.6(4) . . ?
O19 Eu1 O25 76.4(4) . . ?
O19 Eu1 O26 132.0(4) . . ?
O25 Eu1 Eu3 140.0(3) . . ?
O25 Eu1 N2 67.9(4) . . ?
O25 Eu1 C4 95.6(4) . . ?
O25 Eu1 N3 98.3(4) . . ?
O25 Eu1 O2 116.4(4) . . ?
O25 Eu1 O26 62.1(3) . . ?
O26 Eu1 Eu3 135.4(2) . . ?
O26 Eu1 C4 87.8(4) . . ?
O26 Eu1 O2 108.0(4) . . ?
O36 Eu1 Eu3 43.5(3) . . ?
O36 Eu1 N2 81.1(5) . . ?
O36 Eu1 O1 123.9(4) . . ?
O36 Eu1 C4 101.0(5) . . ?
O36 Eu1 N3 84.6(5) . . ?
O36 Eu1 O2 77.0(4) . . ?
O36 Eu1 O10 79.1(4) . . ?
O36 Eu1 O19 77.5(4) . . ?
O36 Eu1 O25 143.0(4) . . ?
O36 Eu1 O26 150.3(4) . . ?
O5 Eu2 Eu4 36.0(3) . . ?
O5 Eu2 O6 69.6(4) . . ?
O5 Eu2 O9 115.9(4) . . ?
O5 Eu2 C41 92.9(4) . . ?
O5 Eu2 O17 73.2(4) . . ?
O5 Eu2 N7 146.9(5) . . ?
O5 Eu2 O30 73.1(4) . . ?
O5 Eu2 N8 149.5(5) . . ?
O5 Eu2 O31 88.7(4) . 1_556 ?
O5 Eu2 O33 84.8(4) . . ?
O6 Eu2 Eu4 33.6(2) . . ?
O6 Eu2 C41 23.5(4) . . ?
O9 Eu2 Eu4 79.9(3) . . ?
O9 Eu2 O6 46.3(4) . . ?
O9 Eu2 C41 23.1(5) . . ?
O9 Eu2 N7 70.7(5) . . ?
O9 Eu2 O30 79.4(4) . . ?
O9 Eu2 N8 72.2(4) . . ?
O9 Eu2 O31 135.4(4) . 1_556 ?
O9 Eu2 O33 141.9(5) . . ?
C41 Eu2 Eu4 56.9(3) . . ?
O17 Eu2 Eu4 64.4(3) . . ?
O17 Eu2 O6 65.3(4) . . ?
O17 Eu2 O9 81.3(4) . . ?
O17 Eu2 C41 74.2(5) . . ?
O17 Eu2 N7 138.4(5) . . ?
O17 Eu2 O30 128.2(4) . . ?
O17 Eu2 N8 79.6(5) . . ?
O17 Eu2 O31 143.2(4) . 1_556 ?
O17 Eu2 O33 74.6(4) . . ?
N7 Eu2 Eu4 135.3(3) . . ?
N7 Eu2 O6 110.3(4) . . ?
N7 Eu2 C41 89.1(5) . . ?
N7 Eu2 N8 63.2(5) . . ?
O30 Eu2 Eu4 65.0(3) . . ?
O30 Eu2 O6 66.6(4) . . ?
O30 Eu2 C41 69.4(4) . . ?
O30 Eu2 N7 76.8(5) . . ?
O30 Eu2 N8 136.5(5) . . ?
O30 Eu2 O31 72.9(4) . 1_556 ?
O30 Eu2 O33 138.6(4) . . ?
N8 Eu2 Eu4 137.3(3) . . ?
N8 Eu2 O6 111.0(4) . . ?
N8 Eu2 C41 92.8(5) . . ?
O31 Eu2 Eu4 116.8(3) 1_556 . ?
O31 Eu2 O6 138.0(4) 1_556 . ?
O31 Eu2 C41 139.9(4) 1_556 . ?
O31 Eu2 N7 69.4(4) 1_556 . ?
O31 Eu2 N8 105.8(4) 1_556 . ?
O33 Eu2 Eu4 114.0(3) . . ?
O33 Eu2 O6 136.9(4) . . ?
O33 Eu2 C41 148.0(5) . . ?
O33 Eu2 N7 109.9(5) . . ?
O33 Eu2 N8 74.7(5) . . ?
O33 Eu2 O31 72.1(4) . 1_556 ?
O2 Eu3 Eu1 43.6(3) . . ?
O2 Eu3 N4 85.5(5) . . ?
O2 Eu3 N5 81.2(4) . . ?
O2 Eu3 O3 143.1(4) . . ?
O2 Eu3 O11 72.1(4) . . ?
O2 Eu3 O18 73.6(4) . . ?
O2 Eu3 O32 141.1(4) . . ?
O2 Eu3 O34 121.9(4) . . ?
O2 Eu3 O36 75.6(4) . . ?
O2 Eu3 C137 100.0(4) . . ?
N4 Eu3 Eu1 120.2(3) . . ?
N4 Eu3 N5 63.4(5) . . ?
N4 Eu3 O36 140.2(4) . . ?
N4 Eu3 C137 145.9(5) . . ?
N5 Eu3 Eu1 119.3(3) . . ?
N5 Eu3 O36 143.5(4) . . ?
N5 Eu3 C137 150.6(5) . . ?
O3 Eu3 Eu1 132.4(3) . . ?
O3 Eu3 N4 67.2(4) . . ?
O3 Eu3 N5 106.0(4) . . ?
O3 Eu3 O36 109.5(4) . . ?
O3 Eu3 C137 90.7(5) . . ?
O11 Eu3 Eu1 64.9(3) . . ?
O11 Eu3 N4 137.5(5) . . ?
O11 Eu3 N5 77.5(5) . . ?
O11 Eu3 O3 144.6(4) . . ?
O11 Eu3 O32 75.8(4) . . ?
O11 Eu3 O34 81.9(5) . . ?
O11 Eu3 O36 68.8(4) . . ?
O11 Eu3 C137 75.1(5) . . ?
O18 Eu3 Eu1 63.1(3) . . ?
O18 Eu3 N4 75.8(5) . . ?
O18 Eu3 N5 133.3(5) . . ?
O18 Eu3 O3 75.9(4) . . ?
O18 Eu3 O11 127.9(4) . . ?
O18 Eu3 O32 145.2(4) . . ?
O18 Eu3 O34 84.2(4) . . ?
O18 Eu3 O36 65.4(4) . . ?
O18 Eu3 C137 73.7(5) . . ?
O32 Eu3 Eu1 134.2(3) . . ?
O32 Eu3 N4 104.4(5) . . ?
O32 Eu3 N5 70.7(5) . . ?
O32 Eu3 O3 72.5(4) . . ?
O32 Eu3 O34 73.6(4) . . ?
O32 Eu3 O36 112.4(4) . . ?
O32 Eu3 C137 92.3(5) . . ?
O34 Eu3 Eu1 78.4(3) . . ?
O34 Eu3 N4 139.8(5) . . ?
O34 Eu3 N5 142.1(5) . . ?
O34 Eu3 O3 74.3(4) . . ?
O34 Eu3 O36 46.5(4) . . ?
O34 Eu3 C137 22.0(4) . . ?
O36 Eu3 Eu1 32.0(2) . . ?
O36 Eu3 C137 24.5(4) . . ?
C137 Eu3 Eu1 56.4(3) . . ?
N1 Eu4 Eu2 137.2(3) . . ?
N1 Eu4 O4 104.4(4) . . ?
N1 Eu4 C38 91.9(4) . . ?
N6 Eu4 Eu2 138.1(3) . . ?
N6 Eu4 N1 62.8(5) . . ?
N6 Eu4 O4 74.7(4) . . ?
N6 Eu4 O5 114.2(4) . . ?
N6 Eu4 C38 92.7(4) . . ?
O4 Eu4 Eu2 116.6(3) . . ?
O4 Eu4 C38 151.2(4) . . ?
O5 Eu4 Eu2 32.0(2) . . ?
O5 Eu4 N1 113.0(4) . . ?
O5 Eu4 O4 141.3(4) . . ?
O5 Eu4 C38 25.2(4) . . ?
O6 Eu4 Eu2 44.2(3) . . ?
O6 Eu4 N1 146.3(4) . . ?
O6 Eu4 N6 145.4(5) . . ?
O6 Eu4 O4 78.0(4) . . ?
O6 Eu4 O5 76.2(4) . . ?
O6 Eu4 O7 84.1(4) . . ?
O6 Eu4 O8 127.0(4) . . ?
O6 Eu4 C38 101.4(5) . . ?
O6 Eu4 O15 73.6(4) . . ?
O6 Eu4 O28 76.1(4) . . ?
O7 Eu4 Eu2 121.2(3) . . ?
O7 Eu4 N1 69.5(4) . . ?
O7 Eu4 N6 99.6(4) . . ?
O7 Eu4 O4 59.6(4) . . ?
O7 Eu4 O5 143.4(4) . . ?
O7 Eu4 O8 137.8(4) . . ?
O7 Eu4 C38 149.2(4) . . ?
O8 Eu4 Eu2 82.8(3) . . ?
O8 Eu4 N1 69.9(4) . . ?
O8 Eu4 N6 71.4(4) . . ?
O8 Eu4 O4 144.1(4) . . ?
O8 Eu4 O5 50.8(4) . . ?
O8 Eu4 C38 25.6(4) . . ?
C38 Eu4 Eu2 57.2(3) . . ?
O15 Eu4 Eu2 67.6(3) . . ?
O15 Eu4 N1 139.9(4) . . ?
O15 Eu4 N6 78.8(4) . . ?
O15 Eu4 O4 74.0(3) . . ?
O15 Eu4 O5 71.4(4) . . ?
O15 Eu4 O7 131.8(4) . . ?
O15 Eu4 O8 88.1(4) . . ?
O15 Eu4 C38 78.2(4) . . ?
O15 Eu4 O28 136.1(4) . . ?
O28 Eu4 Eu2 68.5(3) . . ?
O28 Eu4 N1 76.8(4) . . ?
O28 Eu4 N6 138.2(4) . . ?
O28 Eu4 O4 129.0(4) . . ?
O28 Eu4 O5 71.0(4) . . ?
O28 Eu4 O7 74.5(4) . . ?
O28 Eu4 O8 85.4(4) . . ?
O28 Eu4 C38 77.4(4) . . ?
C16 N1 Eu4 121.9(9) . . ?
C16 N1 C34 119.2(12) . . ?
C34 N1 Eu4 118.8(9) . . ?
C2 C1 N2 121.1(8) . . ?
C11 C1 C2 120.5(7) . . ?
C11 C1 N2 118.4(8) . . ?
C1 C2 C27 118.7(7) . . ?
C9 C2 C1 119.1(6) . . ?
C9 C2 C27 122.2(6) . . ?
C17 C3 N5 123.0(9) . . ?
C30 C3 C17 119.9(8) . . ?
C30 C3 N5 117.0(8) . . ?
C1 N2 Eu1 118.8(9) . . ?
C12 N2 Eu1 123.3(10) . . ?
C12 N2 C1 117.7(12) . . ?
C4 O1 Eu1 108.9(9) . . ?
O1 C4 Eu1 48.0(6) . . ?
O1 C4 C14 116.6(13) . . ?
O2 C4 Eu1 74.2(7) . . ?
O2 C4 O1 122.1(10) . . ?
O2 C4 C14 121.0(13) . . ?
C14 C4 Eu1 162.9(10) . . ?
C22 C5 C23 120.2(7) . . ?
C34 C5 C22 122.3(8) . . ?
C34 C5 C23 117.5(7) . . ?
N4 C6 C28 128.7(13) . . ?
C11 N3 Eu1 119.6(8) . . ?
C24 N3 Eu1 122.9(10) . . ?
C24 N3 C11 117.3(12) . . ?
Eu3 O2 Eu1 102.9(4) . . ?
C4 O2 Eu1 81.7(7) . . ?
C4 O2 Eu3 173.7(12) . . ?
C25 C7 N6 120.9(8) . . ?
C25 C7 C34 121.9(8) . . ?
C34 C7 N6 117.2(8) . . ?
C17 C8 C33 122.5(9) . . ?
C2 C9 C32 120.2(8) . . ?
C24 C10 C86 116.8(10) . . ?
C6 N4 Eu3 125.2(11) . . ?
C6 N4 C30 115.5(12) . . ?
C30 N4 Eu3 119.3(9) . . ?
C1 C11 N3 118.3(8) . . ?
C1 C11 C13 120.8(8) . . ?
C13 C11 N3 120.9(8) . . ?
N2 C12 C32 121.6(13) . . ?
C18 C13 C11 118.6(7) . . ?
C86 C13 C11 118.3(6) . . ?
C86 C13 C18 123.1(6) . . ?
O23 C14 C4 109.6(11) . . ?
O23 C14 C53 115.0(10) . . ?
C53 C14 C4 108.7(11) . . ?
C30 C15 C36 119.2(7) . . ?
C31 C15 C30 121.1(6) . . ?
C31 C15 C36 119.7(6) . . ?
N1 C16 C20 123.8(12) . . ?
C3 C17 C21 118.6(7) . . ?
C8 C17 C3 116.7(7) . . ?
C8 C17 C21 124.7(6) . . ?
C3 N5 Eu3 120.7(9) . . ?
C29 N5 Eu3 123.5(11) . . ?
C29 N5 C3 115.7(12) . . ?
C27 C18 C13 120.7(8) . . ?
N6 C19 C35 123.2(13) . . ?
C22 C20 C16 118.6(10) . . ?
C36 C21 C17 121.8(8) . . ?
C7 N6 Eu4 120.1(9) . . ?
C19 N6 Eu4 122.5(10) . . ?
C19 N6 C7 117.3(12) . . ?
C20 C22 C5 117.7(9) . . ?
C26 C23 C5 118.8(12) . . ?
N3 C24 C10 124.4(12) . . ?
C7 C25 C37 119.2(7) . . ?
C26 C25 C7 118.8(7) . . ?
C26 C25 C37 122.0(6) . . ?
C25 C26 C23 121.9(10) . . ?
C18 C27 C2 120.6(8) . . ?
C6 C28 C31 115.4(10) . . ?
N5 C29 C33 125.5(13) . . ?
C3 C30 N4 119.5(8) . . ?
C3 C30 C15 121.1(8) . . ?
C15 C30 N4 119.3(9) . . ?
C15 C31 C28 120.0(8) . . ?
C12 C32 C9 120.2(10) . . ?
C8 C33 C29 116.5(10) . . ?
C5 C34 N1 118.4(9) . . ?
C5 C34 C7 121.0(8) . . ?
C7 C34 N1 120.4(8) . . ?
C37 C35 C19 119.1(10) . . ?
C21 C36 C15 119.3(8) . . ?
C35 C37 C25 120.2(8) . . ?
C39 O3 Eu3 140.8(9) . . ?
C40 O4 Eu4 120.5(7) . . ?
C40 O4 C77 112.1(11) . . ?
C77 O4 Eu4 127.3(9) . . ?
Eu2 O5 Eu4 112.0(4) . . ?
C38 O5 Eu2 157.6(8) . . ?
C38 O5 Eu4 90.4(7) . . ?
Eu4 O6 Eu2 102.2(4) . . ?
C41 O6 Eu2 83.3(9) . . ?
C41 O6 Eu4 169.9(12) . . ?
C39 O7 Eu4 133.9(8) . . ?
C38 O8 Eu4 97.3(8) . . ?
O5 C38 Eu4 64.3(6) . . ?
O5 C38 O8 121.4(9) . . ?
O5 C38 C52 118.9(13) . . ?
O8 C38 Eu4 57.1(6) . . ?
O8 C38 C52 119.7(13) . . ?
C52 C38 Eu4 176.5(11) . . ?
O3 C39 O7 124.3(9) . . ?
O3 C39 C40 119.7(11) . . ?
O7 C39 C40 115.9(11) . . ?
C41 O9 Eu2 108.5(9) . . ?
O4 C40 C39 108.7(9) . . ?
O4 C40 C68 110.1(9) . . ?
C68 C40 C39 112.5(9) . . ?
O6 C41 Eu2 73.2(7) . . ?
O6 C41 O9 120.7(10) . . ?
O6 C41 C67 120.5(15) . . ?
O9 C41 Eu2 48.4(6) . . ?
O9 C41 C67 118.7(15) . . ?
C67 C41 Eu2 165.4(12) . . ?
O13 Cl1 O21 107.4(10) . . ?
O13 Cl1 O24 111.7(11) . . ?
O14 Cl1 O13 108.3(11) . . ?
O14 Cl1 O21 107.7(10) . . ?
O14 Cl1 O24 110.9(10) . . ?
O24 Cl1 O21 110.8(11) . . ?
C43 O10 Eu1 140.2(8) . . ?
C43 O11 Eu3 138.3(10) . . ?
C102 O12 C42 112.3(13) . . ?
O12 C42 C43 108.1(12) . . ?
O12 C42 C95 110.8(11) . . ?
C43 C42 C95 110.5(8) . . ?
O10 C43 C42 112.9(12) . . ?
O11 C43 O10 124.8(9) . . ?
O11 C43 C42 122.0(13) . . ?
C48 O15 Eu4 136.5(9) . . ?
C126 O16 C49 117.9(14) . . ?
C48 O17 Eu2 143.3(10) . . ?
C51 O18 Eu3 144.8(9) . . ?
C51 O19 Eu1 136.7(8) . . ?
C44 O20 C52 112.1(12) . . ?
C46 O22 C101 112.3(12) . . ?
C50 C45 C49 122.5(8) . . ?
C54 C45 C49 121.0(7) . . ?
C54 C45 C50 116.5(8) . . ?
O22 C46 C51 111.0(9) . . ?
O22 C46 C55 113.3(8) . . ?
C55 C46 C51 109.6(10) . . ?
C105 O23 C14 114.5(12) . . ?
C66 C47 C52 120.2(7) . . ?
C66 C47 C99 118.4(7) . . ?
C99 C47 C52 121.4(8) . . ?
O15 C48 C49 114.7(12) . . ?
O17 C48 O15 125.3(10) . . ?
O17 C48 C49 120.0(13) . . ?
O16 C49 C45 113.7(11) . . ?
O16 C49 C48 108.4(11) . . ?
C48 C49 C45 114.3(9) . . ?
C113 C50 C45 123.1(9) . . ?
O18 C51 O19 124.7(9) . . ?
O18 C51 C46 116.9(11) . . ?
O19 C51 C46 118.3(11) . . ?
C38 C52 C47 113.4(8) . . ?
O20 C52 C38 110.5(11) . . ?
O20 C52 C47 105.5(10) . . ?
C103 C53 C14 118.5(8) . . ?
C108 C53 C14 121.3(8) . . ?
C108 C53 C103 120.0(7) . . ?
C45 C54 C114 120.7(9) . . ?
C97 C55 C46 122.5(7) . . ?
C111 C55 C46 120.9(7) . . ?
C111 C55 C97 116.6(8) . . ?
C56 O25 Eu1 127.1(8) . . ?
C60 O26 Eu1 120.5(7) . . ?
C91 O26 Eu1 125.9(9) . . ?
C91 O26 C60 112.4(11) . . ?
O25 C56 C60 116.8(12) . . ?
O31 C56 O25 124.7(9) . . ?
O31 C56 C60 118.4(12) . . ?
C63 N7 Eu2 119.9(9) . . ?
C65 N7 Eu2 124.8(10) . . ?
C65 N7 C63 115.2(12) . . ?
C61 C57 C60 119.9(7) . . ?
C83 C57 C60 123.3(7) . . ?
C83 C57 C61 116.8(7) . . ?
C116 O27 C67 109.4(14) . . ?
C59 C58 C99 119.1(10) . . ?
C58 C59 C64 120.2(10) . . ?
O26 C60 C56 108.0(9) . . ?
O26 C60 C57 111.0(9) . . ?
C56 C60 C57 113.9(8) . . ?
C57 C61 C92 122.3(9) . . ?
C122 C62 C67 122.7(7) . . ?
C122 C62 C125 116.3(8) . . ?
C125 C62 C67 121.0(6) . . ?
C71 C63 N7 121.8(9) . . ?
C71 C63 C73 121.6(8) . . ?
C73 C63 N7 116.5(8) . . ?
C66 C64 C59 119.7(10) . . ?
N7 C65 C75 125.1(13) . . ?
C64 C66 C47 120.8(9) . . ?
C41 C67 C62 112.5(10) . . ?
O27 C67 C41 110.2(12) . . ?
O27 C67 C62 108.6(10) . . ?
C76 O28 Eu4 136.2(9) . . ?
C74 O29 C80 113.6(12) . . ?
C76 O30 Eu2 140.6(9) . . ?
C73 N8 Eu2 120.6(10) . . ?
C73 N8 C82 119.6(12) . . ?
C82 N8 Eu2 119.7(10) . . ?
C70 C68 C40 120.0(7) . . ?
C110 C68 C40 122.9(6) . . ?
C110 C68 C70 117.0(8) . . ?
C72 C69 C135 119.8(10) . . ?
C106 C70 C68 121.5(9) . . ?
C63 C71 C94 119.4(7) . . ?
C93 C71 C63 118.0(7) . . ?
C93 C71 C94 122.5(6) . . ?
C69 C72 C79 121.7(10) . . ?
C63 C73 C90 118.8(8) . . ?
N8 C73 C63 119.7(9) . . ?
N8 C73 C90 121.4(9) . . ?
C65 C75 C93 117.9(10) . . ?
O28 C76 C80 119.0(13) . . ?
O30 C76 O28 127.9(9) . . ?
O30 C76 C80 113.1(12) . . ?
C81 C78 C79 123.5(9) . . ?
C78 C79 C72 116.6(10) . . ?
O29 C80 C76 108.6(10) . . ?
O29 C80 C81 110.7(9) . . ?
C81 C80 C76 111.9(9) . . ?
C78 C81 C80 123.4(8) . . ?
C135 C81 C78 118.0(8) . . ?
C135 C81 C80 118.5(7) . . ?
C84 C82 N8 120.2(12) . . ?
C56 O31 Eu2 137.3(9) . 1_554 ?
C57 C83 C87 122.1(9) . . ?
C82 C84 C88 118.7(10) . . ?
C94 C85 C90 121.6(8) . . ?
C13 C86 C10 122.0(8) . . ?
C89 C87 C83 120.0(10) . . ?
C90 C88 C84 122.1(9) . . ?
C87 C89 C92 119.1(9) . . ?
C85 C90 C73 119.5(7) . . ?
C88 C90 C73 117.9(7) . . ?
C88 C90 C85 122.6(6) . . ?
C89 C92 C61 119.7(10) . . ?
C71 C93 C75 121.6(8) . . ?
C85 C94 C71 118.9(8) . . ?
C96 C95 C42 120.8(9) . . ?
C100 C95 C42 122.1(8) . . ?
C100 C95 C96 117.1(8) . . ?
C95 C96 C136 123.3(9) . . ?
C128 C97 C55 120.8(9) . . ?
C112 C98 C131 123.6(9) . . ?
C47 C99 C58 121.5(9) . . ?
C95 C100 C130 120.6(9) . . ?
C120 C103 C53 120.0(8) . . ?
C124 C104 C109 121.0(10) . . ?
C70 C106 C107 119.6(9) . . ?
C123 C107 C106 120.7(9) . . ?
C119 C108 C53 118.0(8) . . ?
C131 C109 C104 120.6(9) . . ?
C68 C110 C123 123.2(9) . . ?
C55 C111 C121 125.0(9) . . ?
C98 C112 C124 118.1(10) . . ?
C50 C113 C117 120.1(10) . . ?
C117 C114 C54 122.5(11) . . ?
C120 C115 C119 116.8(10) . . ?
C114 C117 C113 117.0(10) . . ?
C121 C118 C128 121.3(10) . . ?
C108 C119 C115 123.4(10) . . ?
C103 C120 C115 121.4(10) . . ?
C118 C121 C111 116.1(10) . . ?
C62 C122 C127 121.7(9) . . ?
C107 C123 C110 117.9(10) . . ?
C104 C124 C112 119.5(10) . . ?
C138 C125 C62 123.4(9) . . ?
C122 C127 C129 120.3(10) . . ?
C97 C128 C118 120.2(10) . . ?
C138 C129 C127 119.4(10) . . ?
C137 O34 Eu3 109.3(9) . . ?
C132 O35 C133 111.4(13) . . ?
Eu1 O36 Eu3 104.6(5) . . ?
C137 O36 Eu1 173.2(11) . . ?
C137 O36 Eu3 81.6(7) . . ?
C134 C130 C100 121.2(10) . . ?
C98 C131 C133 122.0(7) . . ?
C109 C131 C98 116.9(7) . . ?
C109 C131 C133 121.0(7) . . ?
O35 C133 C131 109.6(9) . . ?
O35 C133 C137 114.7(11) . . ?
C131 C133 C137 113.3(10) . . ?
C136 C134 C130 119.2(10) . . ?
C81 C135 C69 120.3(9) . . ?
C134 C136 C96 118.5(10) . . ?
O34 C137 Eu3 48.7(7) . . ?
O34 C137 O36 122.5(10) . . ?
O34 C137 C133 120.6(14) . . ?
O36 C137 Eu3 73.9(7) . . ?
O36 C137 C133 116.7(13) . . ?
C133 C137 Eu3 169.2(11) . . ?
C129 C138 C125 118.4(10) . . ?
O37 Cl2 O38 114.2(15) . . ?
O37 Cl2 O39 122.7(16) . . ?
O37 Cl2 O40 103.9(14) . . ?
O38 Cl2 O39 113.1(15) . . ?
O38 Cl2 O40 102.7(16) . . ?
O39 Cl2 O40 95.3(16) . . ?

loop_
_geom_bond_atom_site_label_1
_geom_bond_atom_site_label_2
_geom_bond_distance
_geom_bond_site_symmetry_2
_geom_bond_publ_flag
Eu1 Eu3 4.1853(13) . ?
Eu1 N2 2.597(16) . ?
Eu1 O1 2.393(13) . ?
Eu1 C4 3.046(8) . ?
Eu1 N3 2.588(15) . ?
Eu1 O2 2.961(13) . ?
Eu1 O10 2.372(11) . ?
Eu1 O19 2.371(12) . ?
Eu1 O25 2.408(11) . ?
Eu1 O26 2.599(10) . ?
Eu1 O36 2.289(12) . ?
Eu2 Eu4 4.1457(14) . ?
Eu2 O5 2.367(11) . ?
Eu2 O6 2.956(14) . ?
Eu2 O9 2.418(12) . ?
Eu2 C41 3.067(9) . ?
Eu2 O17 2.410(12) . ?
Eu2 N7 2.574(16) . ?
Eu2 O30 2.423(11) . ?
Eu2 N8 2.602(15) . ?
Eu2 O31 2.465(11) 1_556 ?
Eu2 O33 2.431(11) . ?
Eu3 O2 2.368(12) . ?
Eu3 N4 2.589(16) . ?
Eu3 N5 2.600(16) . ?
Eu3 O3 2.502(11) . ?
Eu3 O11 2.421(11) . ?
Eu3 O18 2.389(11) . ?
Eu3 O32 2.431(11) . ?
Eu3 O34 2.438(14) . ?
Eu3 O36 2.976(14) . ?
Eu3 C137 3.063(7) . ?
Eu4 N1 2.636(14) . ?
Eu4 N6 2.608(16) . ?
Eu4 O4 2.695(11) . ?
Eu4 O5 2.631(10) . ?
Eu4 O6 2.347(13) . ?
Eu4 O7 2.398(10) . ?
Eu4 O8 2.470(11) . ?
Eu4 C38 2.918(7) . ?
Eu4 O15 2.360(11) . ?
Eu4 O28 2.384(10) . ?
N1 C16 1.32(2) . ?
N1 C34 1.383(17) . ?
C1 C2 1.3800(3) . ?
C1 N2 1.425(18) . ?
C1 C11 1.3800(3) . ?
C2 C9 1.3800(3) . ?
C2 C27 1.3800(3) . ?
C3 C17 1.3800(3) . ?
C3 N5 1.411(18) . ?
C3 C30 1.3800(3) . ?
N2 C12 1.36(2) . ?
O1 C4 1.261(18) . ?
C4 O2 1.259(19) . ?
C4 C14 1.5000(3) . ?
C5 C22 1.3800(3) . ?
C5 C23 1.472(18) . ?
C5 C34 1.3800(3) . ?
C6 N4 1.30(2) . ?
C6 C28 1.3800(3) . ?
N3 C11 1.414(17) . ?
N3 C24 1.335(19) . ?
C7 N6 1.424(18) . ?
C7 C25 1.3800(3) . ?
C7 C34 1.3800(3) . ?
C8 C17 1.3800(3) . ?
C8 C33 1.3800(3) . ?
C9 C32 1.3800(3) . ?
C10 C24 1.3800(3) . ?
C10 C86 1.3800(3) . ?
N4 C30 1.427(19) . ?
C11 C13 1.3800(3) . ?
C12 C32 1.3800(3) . ?
C13 C18 1.3800(3) . ?
C13 C86 1.3800(3) . ?
C14 O23 1.427(17) . ?
C14 C53 1.5000(3) . ?
C15 C30 1.3800(3) . ?
C15 C31 1.3800(3) . ?
C15 C36 1.3800(3) . ?
C16 C20 1.3800(3) . ?
C17 C21 1.3800(3) . ?
N5 C29 1.32(2) . ?
C18 C27 1.3800(3) . ?
C19 N6 1.34(2) . ?
C19 C35 1.3800(3) . ?
C20 C22 1.3800(3) . ?
C21 C36 1.3800(3) . ?
C23 C26 1.3800(3) . ?
C25 C26 1.3800(3) . ?
C25 C37 1.3800(3) . ?
C28 C31 1.3800(3) . ?
C29 C33 1.3800(3) . ?
C35 C37 1.3800(3) . ?
O3 C39 1.211(17) . ?
O4 C40 1.433(16) . ?
O4 C77 1.46(2) . ?
O5 C38 1.245(19) . ?
O6 C41 1.23(2) . ?
O7 C39 1.296(17) . ?
O8 C38 1.270(19) . ?
C38 C52 1.5000(3) . ?
C39 C40 1.5000(3) . ?
O9 C41 1.27(2) . ?
C40 C68 1.5000(3) . ?
C41 C67 1.5000(3) . ?
Cl1 O13 1.451(18) . ?
Cl1 O14 1.445(15) . ?
Cl1 O21 1.458(17) . ?
Cl1 O24 1.455(17) . ?
O10 C43 1.284(19) . ?
O11 C43 1.229(18) . ?
O12 C42 1.46(2) . ?
O12 C102 1.41(2) . ?
C42 C43 1.5000(3) . ?
C42 C95 1.5000(3) . ?
O15 C48 1.288(19) . ?
O16 C49 1.429(18) . ?
O16 C126 1.41(3) . ?
O17 C48 1.210(18) . ?
O18 C51 1.251(18) . ?
O19 C51 1.271(17) . ?
O20 C44 1.44(2) . ?
O20 C52 1.445(19) . ?
O22 C46 1.419(16) . ?
O22 C101 1.43(2) . ?
C45 C49 1.5000(3) . ?
C45 C50 1.3800(3) . ?
C45 C54 1.3800(3) . ?
C46 C51 1.5000(3) . ?
C46 C55 1.5000(3) . ?
O23 C105 1.41(2) . ?
C47 C52 1.5000(3) . ?
C47 C66 1.3800(3) . ?
C47 C99 1.3800(3) . ?
C48 C49 1.5000(3) . ?
C50 C113 1.3800(3) . ?
C53 C103 1.3800(3) . ?
C53 C108 1.3800(3) . ?
C54 C114 1.3800(3) . ?
C55 C97 1.3800(3) . ?
C55 C111 1.3800(3) . ?
O25 C56 1.289(18) . ?
O26 C60 1.453(16) . ?
O26 C91 1.41(2) . ?
C56 C60 1.5000(3) . ?
C56 O31 1.240(18) . ?
N7 C63 1.457(18) . ?
N7 C65 1.33(2) . ?
C57 C60 1.5000(3) . ?
C57 C61 1.3800(3) . ?
C57 C83 1.3800(3) . ?
O27 C67 1.44(2) . ?
O27 C116 1.44(3) . ?
C58 C59 1.3800(3) . ?
C58 C99 1.3800(3) . ?
C59 C64 1.3800(3) . ?
C61 C92 1.3800(3) . ?
C62 C67 1.5000(3) . ?
C62 C122 1.3800(3) . ?
C62 C125 1.3800(3) . ?
C63 C71 1.3800(3) . ?
C63 C73 1.3800(3) . ?
C64 C66 1.3800(3) . ?
C65 C75 1.3800(3) . ?
O28 C76 1.269(19) . ?
O29 C74 1.45(2) . ?
O29 C80 1.464(17) . ?
O30 C76 1.25(2) . ?
N8 C73 1.369(18) . ?
N8 C82 1.39(2) . ?
C68 C70 1.3800(3) . ?
C68 C110 1.3800(3) . ?
C69 C72 1.3800(3) . ?
C69 C135 1.3800(3) . ?
C70 C106 1.3800(3) . ?
C71 C93 1.3800(3) . ?
C71 C94 1.3800(3) . ?
C72 C79 1.3800(3) . ?
C73 C90 1.3800(3) . ?
C75 C93 1.3800(3) . ?
C76 C80 1.5000(3) . ?
C78 C79 1.3800(3) . ?
C78 C81 1.3800(3) . ?
C80 C81 1.5000(3) . ?
C81 C135 1.3800(3) . ?
C82 C84 1.3800(3) . ?
O31 Eu2 2.465(11) 1_554 ?
C83 C87 1.3800(3) . ?
C84 C88 1.3800(3) . ?
C85 C90 1.3800(3) . ?
C85 C94 1.3800(3) . ?
C87 C89 1.3800(3) . ?
C88 C90 1.3800(3) . ?
C89 C92 1.3800(3) . ?
C95 C96 1.3800(3) . ?
C95 C100 1.3800(3) . ?
C96 C136 1.3800(3) . ?
C97 C128 1.3800(3) . ?
C98 C112 1.3800(3) . ?
C98 C131 1.3800(3) . ?
C100 C130 1.3800(3) . ?
C103 C120 1.3800(3) . ?
C104 C109 1.3800(3) . ?
C104 C124 1.3800(3) . ?
C106 C107 1.3800(3) . ?
C107 C123 1.3800(3) . ?
C108 C119 1.3800(3) . ?
C109 C131 1.3800(3) . ?
C110 C123 1.3800(3) . ?
C111 C121 1.3800(3) . ?
C112 C124 1.3800(3) . ?
C113 C117 1.3800(3) . ?
C114 C117 1.3800(3) . ?
C115 C119 1.3800(3) . ?
C115 C120 1.3800(3) . ?
C118 C121 1.3800(3) . ?
C118 C128 1.3800(3) . ?
C122 C127 1.3800(3) . ?
C125 C138 1.3800(3) . ?
C127 C129 1.3800(3) . ?
C129 C138 1.3800(3) . ?
O34 C137 1.216(19) . ?
O35 C132 1.39(2) . ?
O35 C133 1.443(18) . ?
O36 C137 1.28(2) . ?
C130 C134 1.3800(3) . ?
C131 C133 1.5000(3) . ?
C133 C137 1.5000(3) . ?
C134 C136 1.3800(3) . ?
Cl2 O37 1.35(2) . ?
Cl2 O38 1.36(2) . ?
Cl2 O39 1.38(3) . ?
Cl2 O40 1.50(3) . ?
